data_7700671
loop_
_publ_author_name
'Jiang, Peng'
'Wang, Zhaojin'
'Moxey, Graeme J.'
'Morshedi, Mahbod'
'Barlow, Adam'
'Wang, Genmiao'
'Quintana, Crist\'obal'
'Zhang, Chi'
'Cifuentes, Marie P.'
'Humphrey, Mark G.'

_publ_section_title
;
 Syntheses and quadratic nonlinear optical properties of 2,7-fluorenylene-
 and 1,4-phenylene-functionalized o-carboranes.
;
_journal_issue 33
_journal_name_full 'Dalton transactions (Cambridge, England : 2003)'
_journal_page_first 12549
_journal_page_last 12559
_journal_paper_doi 10.1039/c9dt02645b
_journal_volume 48
_journal_year 2019
_chemical_formula_moiety 'C32 H37 B10 N'
_chemical_formula_sum 'C32 H37 B10 N'
_chemical_formula_weight 543.72
_space_group_crystal_system triclinic
_space_group_IT_number 2
_space_group_name_Hall '-P 1'
_space_group_name_H-M_alt 'P -1'
_symmetry_space_group_name_Hall '-P 1'
_symmetry_space_group_name_H-M 'P -1'
_atom_sites_solution_hydrogens geom
_atom_sites_solution_primary direct
_audit_creation_date 2019-05-25
_audit_creation_method
;
Olex2 1.2
(compiled 2015.09.30 svn.r3233 for OlexSys, GUI svn.r5103)
;
_audit_update_record
;
2019-06-22 deposited with the CCDC.    2019-07-26 downloaded from the CCDC.
;
_cell_angle_alpha 97.508(4)
_cell_angle_beta 91.388(4)
_cell_angle_gamma 90.186(4)
_cell_formula_units_Z 4
_cell_length_a 10.8530(5)
_cell_length_b 14.4693(7)
_cell_length_c 20.0555(9)
_cell_measurement_reflns_used 6247
_cell_measurement_temperature 150.01(10)
_cell_measurement_theta_max 71.9310
_cell_measurement_theta_min 3.5380
_cell_volume 3121.4(3)
_computing_cell_refinement
;
CrysAlisPro, Agilent Technologies,
Version 1.171.37.35h (release 09-02-2015 CrysAlis171 .NET)
(compiled Feb  9 2015,16:26:32)
;
_computing_data_collection
;
CrysAlisPro, Agilent Technologies,
Version 1.171.37.35h (release 09-02-2015 CrysAlis171 .NET)
(compiled Feb  9 2015,16:26:32)
;
_computing_data_reduction
;
CrysAlisPro, Agilent Technologies,
Version 1.171.37.35h (release 09-02-2015 CrysAlis171 .NET)
(compiled Feb  9 2015,16:26:32)
;
_computing_molecular_graphics 'Olex2 (Dolomanov et al., 2009)'
_computing_publication_material 'Olex2 (Dolomanov et al., 2009)'
_computing_structure_refinement 'ShelXL (Sheldrick, 2015)'
_computing_structure_solution 'ShelXS (Sheldrick, 2008)'
_diffrn_ambient_environment N~2~
_diffrn_ambient_temperature 150.01(10)
_diffrn_detector 'CCD plate'
_diffrn_detector_area_resol_mean 8.1297
_diffrn_detector_type EosS2
_diffrn_measured_fraction_theta_full 1.000
_diffrn_measured_fraction_theta_max 0.923
_diffrn_measurement_details
;
#__ type_ start__ end____ width___ exp.time_
  1 omega   31.00   95.00   1.0000    3.9650
omega____ theta____ kappa____ phi______ frames
    -       36.0254   77.0000 -120.0000 64

#__ type_ start__ end____ width___ exp.time_
  2 omega  -35.00   55.00   1.0000    3.9650
omega____ theta____ kappa____ phi______ frames
    -       36.0254  -19.0000  -30.0000 90

#__ type_ start__ end____ width___ exp.time_
  3 omega   33.00   88.00   1.0000    3.9650
omega____ theta____ kappa____ phi______ frames
    -       36.0254 -125.0000   60.0000 55

#__ type_ start__ end____ width___ exp.time_
  4 omega    1.00   75.00   1.0000    3.9650
omega____ theta____ kappa____ phi______ frames
    -       36.0254  -99.0000 -150.0000 74

#__ type_ start__ end____ width___ exp.time_
  5 omega   19.00  104.00   1.0000    3.9650
omega____ theta____ kappa____ phi______ frames
    -       36.0254   77.0000  -60.0000 85

#__ type_ start__ end____ width___ exp.time_
  6 omega  -31.00   53.00   1.0000    3.9650
omega____ theta____ kappa____ phi______ frames
    -       36.0254  -57.0000   90.0000 84

#__ type_ start__ end____ width___ exp.time_
  7 omega   38.00   90.00   1.0000   32.5000
omega____ theta____ kappa____ phi______ frames
    -      108.0000  -30.0000  150.0000 52

#__ type_ start__ end____ width___ exp.time_
  8 omega   38.00   90.00   1.0000   32.5000
omega____ theta____ kappa____ phi______ frames
    -      108.0000  -30.0000  -90.0000 52

#__ type_ start__ end____ width___ exp.time_
  9 omega   68.00  150.00   1.0000   32.5000
omega____ theta____ kappa____ phi______ frames
    -      108.0000  178.0000    0.0000 82

#__ type_ start__ end____ width___ exp.time_
 10 omega   83.00  173.00   1.0000   32.5000
omega____ theta____ kappa____ phi______ frames
    -      108.0000   15.0000   60.0000 90

#__ type_ start__ end____ width___ exp.time_
 11 omega   65.00  116.00   1.0000   32.5000
omega____ theta____ kappa____ phi______ frames
    -      108.0000 -111.0000  120.0000 51

#__ type_ start__ end____ width___ exp.time_
 12 omega   39.00   66.00   1.0000   32.5000
omega____ theta____ kappa____ phi______ frames
    -      108.0000  -94.0000 -180.0000 27

#__ type_ start__ end____ width___ exp.time_
 13 omega   73.00  109.00   1.0000   32.5000
omega____ theta____ kappa____ phi______ frames
    -      108.0000  -94.0000 -180.0000 36

#__ type_ start__ end____ width___ exp.time_
 14 omega   41.00   93.00   1.0000   32.5000
omega____ theta____ kappa____ phi______ frames
    -      108.0000  -45.0000   30.0000 52

#__ type_ start__ end____ width___ exp.time_
 15 omega   50.00  126.00   1.0000   32.5000
omega____ theta____ kappa____ phi______ frames
    -      108.0000  -61.0000   90.0000 76

#__ type_ start__ end____ width___ exp.time_
 16 omega   44.00   98.00   1.0000   32.5000
omega____ theta____ kappa____ phi______ frames
    -      108.0000  -45.0000  -30.0000 54

#__ type_ start__ end____ width___ exp.time_
 17 omega   38.00  116.00   1.0000   32.5000
omega____ theta____ kappa____ phi______ frames
    -      108.0000 -111.0000  -30.0000 78

#__ type_ start__ end____ width___ exp.time_
 18 omega   37.00  122.00   1.0000   32.5000
omega____ theta____ kappa____ phi______ frames
    -      108.0000  -15.0000   60.0000 85

#__ type_ start__ end____ width___ exp.time_
 19 omega  108.00  172.00   1.0000   32.5000
omega____ theta____ kappa____ phi______ frames
    -      108.0000   52.0000   93.0000 64

#__ type_ start__ end____ width___ exp.time_
 20 omega   41.00  125.00   1.0000   32.5000
omega____ theta____ kappa____ phi______ frames
    -      108.0000  -77.0000  -30.0000 84
;
_diffrn_measurement_device 'four-circle diffractometer'
_diffrn_measurement_device_type 'SuperNova, Dual, Cu at zero, EosS2'
_diffrn_measurement_method '\w scans'
_diffrn_orient_matrix_UB_11 -0.0861281000
_diffrn_orient_matrix_UB_12 0.0628284000
_diffrn_orient_matrix_UB_13 0.0458161000
_diffrn_orient_matrix_UB_21 0.1060286000
_diffrn_orient_matrix_UB_22 0.0706050000
_diffrn_orient_matrix_UB_23 0.0179085000
_diffrn_orient_matrix_UB_31 -0.0387517000
_diffrn_orient_matrix_UB_32 0.0510001000
_diffrn_orient_matrix_UB_33 -0.0598907000
_diffrn_radiation_monochromator mirror
_diffrn_radiation_probe x-ray
_diffrn_radiation_type CuK\a
_diffrn_radiation_wavelength 1.54184
_diffrn_reflns_av_R_equivalents 0.0344
_diffrn_reflns_av_unetI/netI 0.0606
_diffrn_reflns_Laue_measured_fraction_full 1.000
_diffrn_reflns_Laue_measured_fraction_max 0.923
_diffrn_reflns_limit_h_max 12
_diffrn_reflns_limit_h_min -13
_diffrn_reflns_limit_k_max 17
_diffrn_reflns_limit_k_min -16
_diffrn_reflns_limit_l_max 14
_diffrn_reflns_limit_l_min -24
_diffrn_reflns_number 20096
_diffrn_reflns_point_group_measured_fraction_full 1.000
_diffrn_reflns_point_group_measured_fraction_max 0.923
_diffrn_reflns_theta_full 67.684
_diffrn_reflns_theta_max 72.126
_diffrn_reflns_theta_min 3.081
_diffrn_source 'sealed X-ray tube'
_diffrn_source_type 'SuperNova (Cu) X-ray Source'
_exptl_absorpt_coefficient_mu 0.447
_exptl_absorpt_correction_T_max 1.00000
_exptl_absorpt_correction_T_min 0.94937
_exptl_absorpt_correction_type multi-scan
_exptl_absorpt_process_details
;
CrysAlisPro, Agilent Technologies,
Version 1.171.37.35h (release 09-02-2015 CrysAlis171 .NET)
(compiled Feb  9 2015,16:26:32)
Empirical absorption correction using spherical harmonics,
 implemented in SCALE3 ABSPACK scaling algorithm.
;
_exptl_crystal_colour colourless
_exptl_crystal_density_diffrn 1.157
_exptl_crystal_description plate
_exptl_crystal_F_000 1144
_exptl_crystal_size_max 0.16
_exptl_crystal_size_mid 0.10
_exptl_crystal_size_min 0.05
_refine_diff_density_max 0.629
_refine_diff_density_min -0.417
_refine_diff_density_rms 0.106
_refine_ls_extinction_method none
_refine_ls_goodness_of_fit_ref 1.048
_refine_ls_hydrogen_treatment constr
_refine_ls_matrix_type full
_refine_ls_number_parameters 778
_refine_ls_number_reflns 11985
_refine_ls_number_restraints 0
_refine_ls_restrained_S_all 1.048
_refine_ls_R_factor_all 0.1533
_refine_ls_R_factor_gt 0.1395
_refine_ls_shift/su_max 0.000
_refine_ls_shift/su_mean 0.000
_refine_ls_structure_factor_coef Fsqd
_refine_ls_weighting_details 'w=1/[\s^2^(Fo^2^)+(0.1306P)^2^+25.0250P] where P=(Fo^2^+2Fc^2^)/3'
_refine_ls_weighting_scheme calc
_refine_ls_wR_factor_gt 0.3810
_refine_ls_wR_factor_ref 0.3894
_reflns_Friedel_coverage 0.000
_reflns_number_gt 9936
_reflns_number_total 11985
_reflns_threshold_expression 'I > 2\s(I)'
_cod_data_source_file c9dt02645b2.cif
_cod_data_source_block GM465
_cod_depositor_comments
;
The following automatic conversions were performed:

'_atom_sites_solution_primary' value 'Direct Methods' was changed to
'direct'.

Automatic conversion script
Id: cif_fix_values 4973 2017-02-22 13:04:09Z antanas 

 Adding full bibliography for 7700666--7700674.cif.
;
_cod_original_cell_volume 3121.5(3)
_cod_database_code 7700671
_chemical_oxdiff_formula 'C32 H37 B10 N1'
_shelx_space_group_comment
;
The symmetry employed for this shelxl refinement is uniquely defined
by the following loop, which should always be used as a source of
symmetry information in preference to the above space-group names.
They are only intended as comments.
;
_reflns_odcompleteness_completeness 99.04
_reflns_odcompleteness_iscentric 1
_reflns_odcompleteness_theta 69.95
_olex2_refinement_description
;
1. Twinned data refinement
 Scales: 0.9779(10) 0.0221(10)
2. Fixed Uiso
 At 1.2 times of:
  All B(H) groups, All C(H) groups, All C(H,H) groups
 At 1.5 times of:
  All C(H,H,H) groups
3.a Secondary CH2 refined with riding coordinates:
 C3(H3A,H3B), C4(H4A,H4B), C5(H5A,H5B), C3A(H3AB,H3AC), C4A(H4AB,H4AC),
 C5A(H5AB,H5AC)
3.b Aromatic/amide H refined with riding coordinates:
 C8(H8A), C9(H9A), C11(H11), C12(H12), C16(H16), C17(H17), C19(H19), C20(H20),
 C22(H22), C23(H23), C24(H24), C25(H25), C26(H26), C28(H28), C29(H29), C30(H30),
  C31(H31), C32(H32), C8A(H8AB), C9A(H9AB), C11A(H11A), C12A(H12A), C16A(H16A),
 C17A(H17A), C19A(H19A), C20A(H20A), C22A(H22A), C23A(H23A), C24A(H24A),
 C25A(H25A), C26A(H26A), C28A(H28A), C29A(H29A), C30A(H30A), C31A(H31A),
 C32A(H32A)
3.c Idealised Me refined as rotating group:
 C6(H6A,H6B,H6C), C6A(H6AB,H6AC,H6AD)
3.d Boron cage BH refined with riding coordinates:
 B1(H1), B2(H2), B3(H3), B4(H4), B5(H5), B6(H6), B7(H7), B8(H8), B9(H9),
 B10(H10), B1A(H1A), B2A(H2A), B3A(H3AA), B4A(H4AA), B5A(H5AA), B6A(H6AA),
 B7A(H7A), B8A(H8AA), B9A(H9AA), B10A(H10A)
;
_shelx_shelxl_version_number 2014/7
_olex2_submission_special_instructions 'No special instructions were received'

loop_
_space_group_symop_operation_xyz
'x, y, z'
'-x, -y, -z'

loop_
_atom_site_label
_atom_site_type_symbol
_atom_site_fract_x
_atom_site_fract_y
_atom_site_fract_z
_atom_site_U_iso_or_equiv
_atom_site_adp_type
_atom_site_occupancy
_atom_site_site_symmetry_order
_atom_site_calc_flag
_atom_site_refinement_flags_posn
B1 B 0.6072(7) 0.5701(5) 0.2475(4) 0.0336(15) Uani 1 1 d .
H1 H 0.6502 0.5716 0.2979 0.040 Uiso 1 1 calc R
B2 B 0.4127(6) 0.4976(4) 0.1574(3) 0.0264(13) Uani 1 1 d .
H2 H 0.3301 0.4529 0.1493 0.032 Uiso 1 1 calc R
B3 B 0.5239(8) 0.6660(5) 0.2244(4) 0.0352(16) Uani 1 1 d .
H3 H 0.5130 0.7308 0.2590 0.042 Uiso 1 1 calc R
B4 B 0.4038(7) 0.6213(4) 0.1678(3) 0.0308(14) Uani 1 1 d .
H4 H 0.3149 0.6571 0.1655 0.037 Uiso 1 1 calc R
B5 B 0.6761(7) 0.5106(5) 0.1762(4) 0.0324(14) Uani 1 1 d .
H5 H 0.7644 0.4742 0.1795 0.039 Uiso 1 1 calc R
B6 B 0.5561(6) 0.4653(5) 0.1190(3) 0.0282(13) Uani 1 1 d .
H6 H 0.5664 0.3998 0.0851 0.034 Uiso 1 1 calc R
B7 B 0.6666(7) 0.6343(5) 0.1876(4) 0.0339(15) Uani 1 1 d .
H7 H 0.7489 0.6789 0.1981 0.041 Uiso 1 1 calc R
B8 B 0.4713(7) 0.5608(5) 0.0949(3) 0.0316(14) Uani 1 1 d .
H8 H 0.4265 0.5573 0.0448 0.038 Uiso 1 1 calc R
B9 B 0.5402(7) 0.6659(5) 0.1363(4) 0.0327(15) Uani 1 1 d .
H9 H 0.5404 0.7307 0.1131 0.039 Uiso 1 1 calc R
B10 B 0.6355(7) 0.5695(5) 0.1059(4) 0.0317(14) Uani 1 1 d .
H10 H 0.6972 0.5721 0.0634 0.038 Uiso 1 1 calc R
C1 C 0.4508(6) 0.5640(4) 0.2330(3) 0.0298(12) Uani 1 1 d .
C2 C 0.5409(5) 0.4718(4) 0.2042(3) 0.0267(11) Uani 1 1 d .
C3 C 0.3702(7) 0.5554(4) 0.2935(3) 0.0366(15) Uani 1 1 d .
H3A H 0.3939 0.4990 0.3118 0.044 Uiso 1 1 calc R
H3B H 0.3901 0.6074 0.3278 0.044 Uiso 1 1 calc R
C4 C 0.2373(7) 0.5530(6) 0.2829(3) 0.0465(17) Uani 1 1 d .
H4A H 0.2153 0.4959 0.2541 0.056 Uiso 1 1 calc R
H4B H 0.2141 0.6047 0.2590 0.056 Uiso 1 1 calc R
C5 C 0.1626(8) 0.5582(5) 0.3456(4) 0.0476(18) Uani 1 1 d .
H5A H 0.1916 0.5106 0.3719 0.057 Uiso 1 1 calc R
H5B H 0.1778 0.6182 0.3722 0.057 Uiso 1 1 calc R
C6 C 0.0267(8) 0.5460(6) 0.3338(4) 0.058(2) Uani 1 1 d .
H6A H 0.0105 0.4894 0.3042 0.088 Uiso 1 1 calc GR
H6B H -0.0054 0.5979 0.3136 0.088 Uiso 1 1 calc GR
H6C H -0.0124 0.5430 0.3759 0.088 Uiso 1 1 calc GR
C7 C 0.5401(5) 0.3834(4) 0.2368(3) 0.0262(11) Uani 1 1 d .
C8 C 0.6299(6) 0.3702(4) 0.2854(3) 0.0315(13) Uani 1 1 d .
H8A H 0.6872 0.4171 0.2993 0.038 Uiso 1 1 calc R
C9 C 0.6341(6) 0.2878(4) 0.3132(3) 0.0327(13) Uani 1 1 d .
H9A H 0.6937 0.2805 0.3461 0.039 Uiso 1 1 calc R
C10 C 0.5511(6) 0.2152(4) 0.2930(3) 0.0306(12) Uani 1 1 d .
C11 C 0.4623(6) 0.2280(4) 0.2434(3) 0.0343(13) Uani 1 1 d .
H11 H 0.4062 0.1805 0.2290 0.041 Uiso 1 1 calc R
C12 C 0.4571(6) 0.3108(4) 0.2154(3) 0.0353(14) Uani 1 1 d .
H12 H 0.3979 0.3180 0.1823 0.042 Uiso 1 1 calc R
C13 C 0.5519(6) 0.1330(4) 0.3252(3) 0.0318(13) Uani 1 1 d .
C14 C 0.5527(6) 0.0658(4) 0.3550(3) 0.0294(12) Uani 1 1 d .
C15 C 0.5513(5) -0.0155(4) 0.3891(3) 0.0277(12) Uani 1 1 d .
C16 C 0.6301(5) -0.0227(4) 0.4443(3) 0.0264(11) Uani 1 1 d .
H16 H 0.6858 0.0253 0.4584 0.032 Uiso 1 1 calc R
C17 C 0.6270(5) -0.0996(4) 0.4782(3) 0.0278(12) Uani 1 1 d .
H17 H 0.6793 -0.1028 0.5152 0.033 Uiso 1 1 calc R
C18 C 0.5444(5) -0.1734(4) 0.4567(3) 0.0272(12) Uani 1 1 d .
C19 C 0.4680(5) -0.1679(4) 0.4004(3) 0.0292(12) Uani 1 1 d .
H19 H 0.4150 -0.2171 0.3849 0.035 Uiso 1 1 calc R
C20 C 0.4709(6) -0.0896(4) 0.3674(3) 0.0319(13) Uani 1 1 d .
H20 H 0.4186 -0.0863 0.3304 0.038 Uiso 1 1 calc R
C21 C 0.4300(5) -0.2959(4) 0.5035(3) 0.0303(13) Uani 1 1 d .
C22 C 0.3183(5) -0.2478(4) 0.5081(3) 0.0262(11) Uani 1 1 d .
H22 H 0.3175 -0.1849 0.5028 0.031 Uiso 1 1 calc R
C23 C 0.2096(6) -0.2911(4) 0.5203(3) 0.0323(13) Uani 1 1 d .
H23 H 0.1371 -0.2568 0.5238 0.039 Uiso 1 1 calc R
C24 C 0.2066(6) -0.3855(5) 0.5276(4) 0.0385(15) Uani 1 1 d .
H24 H 0.1326 -0.4155 0.5339 0.046 Uiso 1 1 calc R
C25 C 0.3169(7) -0.4335(5) 0.5252(5) 0.057(2) Uani 1 1 d .
H25 H 0.3176 -0.4958 0.5320 0.068 Uiso 1 1 calc R
C26 C 0.4260(6) -0.3899(5) 0.5127(5) 0.053(2) Uani 1 1 d .
H26 H 0.4986 -0.4241 0.5105 0.064 Uiso 1 1 calc R
C27 C 0.6551(5) -0.2830(4) 0.5181(3) 0.0284(12) Uani 1 1 d .
C28 C 0.6647(6) -0.2934(5) 0.5863(4) 0.0398(15) Uani 1 1 d .
H28 H 0.5963 -0.2840 0.6134 0.048 Uiso 1 1 calc R
C29 C 0.7758(7) -0.3177(6) 0.6131(4) 0.0472(17) Uani 1 1 d .
H29 H 0.7823 -0.3241 0.6585 0.057 Uiso 1 1 calc R
C30 C 0.8785(6) -0.3327(5) 0.5735(4) 0.0382(15) Uani 1 1 d .
H30 H 0.9532 -0.3495 0.5920 0.046 Uiso 1 1 calc R
C31 C 0.8680(6) -0.3225(4) 0.5058(3) 0.0339(13) Uani 1 1 d .
H31 H 0.9361 -0.3319 0.4786 0.041 Uiso 1 1 calc R
C32 C 0.7563(5) -0.2982(4) 0.4790(3) 0.0308(12) Uani 1 1 d .
H32 H 0.7498 -0.2921 0.4335 0.037 Uiso 1 1 calc R
N1 N 0.5419(5) -0.2537(3) 0.4910(3) 0.0320(11) Uani 1 1 d .
B1A B 0.0796(7) -0.0827(4) 0.2517(4) 0.0330(15) Uani 1 1 d .
H1A H 0.1153 -0.0877 0.2005 0.040 Uiso 1 1 calc R
B2A B -0.0975(6) -0.0007(4) 0.3435(3) 0.0267(13) Uani 1 1 d .
H2A H -0.1758 0.0471 0.3516 0.032 Uiso 1 1 calc R
B3A B -0.0075(8) -0.1741(5) 0.2788(4) 0.0387(17) Uani 1 1 d .
H3AA H -0.0271 -0.2396 0.2457 0.046 Uiso 1 1 calc R
B4A B -0.1179(7) -0.1233(5) 0.3355(3) 0.0316(14) Uani 1 1 d .
H4AA H -0.2088 -0.1556 0.3394 0.038 Uiso 1 1 calc R
B5A B 0.1623(7) -0.0234(5) 0.3223(4) 0.0313(14) Uani 1 1 d .
H5AA H 0.2529 0.0090 0.3175 0.038 Uiso 1 1 calc R
B6A B 0.0513(6) 0.0278(5) 0.3797(3) 0.0277(13) Uani 1 1 d .
H6AA H 0.0696 0.0938 0.4124 0.033 Uiso 1 1 calc R
B7A B 0.1421(7) -0.1469(5) 0.3133(4) 0.0359(16) Uani 1 1 d .
H7A H 0.2199 -0.1948 0.3029 0.043 Uiso 1 1 calc R
B8A B -0.0374(7) -0.0628(4) 0.4065(3) 0.0283(13) Uani 1 1 d .
H8AA H -0.0765 -0.0558 0.4569 0.034 Uiso 1 1 calc R
B9A B 0.0202(7) -0.1708(5) 0.3665(4) 0.0325(15) Uani 1 1 d .
H9AA H 0.0194 -0.2342 0.3913 0.039 Uiso 1 1 calc R
B10A B 0.1238(7) -0.0779(5) 0.3937(3) 0.0309(14) Uani 1 1 d .
H10A H 0.1897 -0.0811 0.4359 0.037 Uiso 1 1 calc R
C1A C -0.0745(6) -0.0700(4) 0.2685(3) 0.0274(12) Uani 1 1 d .
C2A C 0.0272(5) 0.0195(4) 0.2951(3) 0.0255(11) Uani 1 1 d .
C3A C -0.1608(7) -0.0592(5) 0.2084(3) 0.0398(16) Uani 1 1 d .
H3AB H -0.1476 0.0023 0.1953 0.048 Uiso 1 1 calc R
H3AC H -0.1374 -0.1045 0.1709 0.048 Uiso 1 1 calc R
C4A C -0.2963(7) -0.0710(5) 0.2195(3) 0.0435(16) Uani 1 1 d .
H4AB H -0.3192 -0.0287 0.2587 0.052 Uiso 1 1 calc R
H4AC H -0.3111 -0.1341 0.2290 0.052 Uiso 1 1 calc R
C5A C -0.3781(8) -0.0531(6) 0.1607(4) 0.056(2) Uani 1 1 d .
H5AB H -0.3610 -0.0995 0.1226 0.067 Uiso 1 1 calc R
H5AC H -0.3574 0.0075 0.1482 0.067 Uiso 1 1 calc R
C6A C -0.5144(8) -0.0556(6) 0.1743(4) 0.058(2) Uani 1 1 d .
H6AB H -0.5325 -0.0099 0.2119 0.086 Uiso 1 1 calc GR
H6AC H -0.5368 -0.1164 0.1844 0.086 Uiso 1 1 calc GR
H6AD H -0.5604 -0.0421 0.1353 0.086 Uiso 1 1 calc GR
C7A C 0.0301(5) 0.1059(4) 0.2602(3) 0.0252(11) Uani 1 1 d .
C8A C 0.1184(6) 0.1150(4) 0.2117(3) 0.0318(13) Uani 1 1 d .
H8AB H 0.1706 0.0656 0.1984 0.038 Uiso 1 1 calc R
C9A C 0.1286(6) 0.1972(4) 0.1833(3) 0.0318(13) Uani 1 1 d .
H9AB H 0.1874 0.2020 0.1509 0.038 Uiso 1 1 calc R
C10A C 0.0521(6) 0.2725(4) 0.2026(3) 0.0287(12) Uani 1 1 d .
C11A C -0.0342(6) 0.2636(4) 0.2517(3) 0.0326(13) Uani 1 1 d .
H11A H -0.0857 0.3133 0.2655 0.039 Uiso 1 1 calc R
C12A C -0.0445(6) 0.1815(4) 0.2805(3) 0.0314(13) Uani 1 1 d .
H12A H -0.1020 0.1774 0.3137 0.038 Uiso 1 1 calc R
C13A C 0.0596(6) 0.3562(4) 0.1713(3) 0.0303(12) Uani 1 1 d .
C14A C 0.0633(6) 0.4247(4) 0.1438(3) 0.0295(12) Uani 1 1 d .
C15A C 0.0615(6) 0.5083(4) 0.1125(3) 0.0288(12) Uani 1 1 d .
C16A C 0.1385(6) 0.5201(4) 0.0590(3) 0.0288(12) Uani 1 1 d .
H16A H 0.1934 0.4733 0.0437 0.035 Uiso 1 1 calc R
C17A C 0.1335(6) 0.6009(4) 0.0289(3) 0.0284(12) Uani 1 1 d .
H17A H 0.1841 0.6073 -0.0070 0.034 Uiso 1 1 calc R
C18A C 0.0539(5) 0.6723(4) 0.0517(3) 0.0265(12) Uani 1 1 d .
C19A C -0.0211(6) 0.6614(4) 0.1058(3) 0.0299(12) Uani 1 1 d .
H19A H -0.0742 0.7091 0.1219 0.036 Uiso 1 1 calc R
C20A C -0.0174(6) 0.5811(4) 0.1355(3) 0.0307(12) Uani 1 1 d .
H20A H -0.0680 0.5751 0.1714 0.037 Uiso 1 1 calc R
C21A C 0.1572(5) 0.7859(4) -0.0067(3) 0.0292(12) Uani 1 1 d .
C22A C 0.1584(6) 0.7984(5) -0.0745(3) 0.0356(14) Uani 1 1 d .
H22A H 0.0861 0.7905 -0.1005 0.043 Uiso 1 1 calc R
C23A C 0.2665(6) 0.8227(5) -0.1030(4) 0.0405(15) Uani 1 1 d .
H23A H 0.2656 0.8312 -0.1481 0.049 Uiso 1 1 calc R
C24A C 0.3750(6) 0.8344(4) -0.0664(3) 0.0348(14) Uani 1 1 d .
H24A H 0.4473 0.8498 -0.0866 0.042 Uiso 1 1 calc R
C25A C 0.3751(6) 0.8228(4) 0.0017(3) 0.0349(14) Uani 1 1 d .
H25A H 0.4473 0.8314 0.0277 0.042 Uiso 1 1 calc R
C26A C 0.2664(6) 0.7984(4) 0.0302(3) 0.0326(13) Uani 1 1 d .
H26A H 0.2671 0.7902 0.0755 0.039 Uiso 1 1 calc R
C27A C -0.0654(5) 0.7973(4) 0.0095(3) 0.0305(13) Uani 1 1 d .
C28A C -0.0732(6) 0.8946(5) 0.0121(5) 0.0488(19) Uani 1 1 d .
H28A H -0.0035 0.9315 0.0233 0.059 Uiso 1 1 calc R
C29A C -0.1840(7) 0.9358(5) -0.0019(5) 0.051(2) Uani 1 1 d .
H29A H -0.1874 1.0002 -0.0008 0.062 Uiso 1 1 calc R
C30A C -0.2892(6) 0.8835(5) -0.0172(4) 0.0399(15) Uani 1 1 d .
H30A H -0.3631 0.9117 -0.0272 0.048 Uiso 1 1 calc R
C31A C -0.2827(6) 0.7875(4) -0.0174(3) 0.0337(13) Uani 1 1 d .
H31A H -0.3536 0.7512 -0.0260 0.040 Uiso 1 1 calc R
C32A C -0.1723(5) 0.7458(4) -0.0050(3) 0.0299(12) Uani 1 1 d .
H32A H -0.1696 0.6813 -0.0064 0.036 Uiso 1 1 calc R
N1A N 0.0487(4) 0.7563(3) 0.0216(3) 0.0326(11) Uani 1 1 d .

loop_
_atom_site_aniso_label
_atom_site_aniso_U_11
_atom_site_aniso_U_22
_atom_site_aniso_U_33
_atom_site_aniso_U_23
_atom_site_aniso_U_13
_atom_site_aniso_U_12
B1 0.044(4) 0.023(3) 0.034(4) 0.008(3) -0.002(3) -0.004(3)
B2 0.032(3) 0.023(3) 0.025(3) 0.008(2) -0.001(2) 0.001(2)
B3 0.056(5) 0.021(3) 0.029(3) 0.005(3) 0.003(3) 0.000(3)
B4 0.049(4) 0.020(3) 0.026(3) 0.012(2) 0.005(3) 0.004(3)
B5 0.038(4) 0.025(3) 0.035(4) 0.009(3) 0.007(3) -0.005(3)
B6 0.034(4) 0.027(3) 0.025(3) 0.008(2) 0.001(3) 0.000(3)
B7 0.040(4) 0.029(3) 0.034(4) 0.008(3) 0.001(3) -0.004(3)
B8 0.047(4) 0.027(3) 0.024(3) 0.012(3) 0.006(3) 0.004(3)
B9 0.045(4) 0.023(3) 0.032(3) 0.012(3) 0.006(3) 0.001(3)
B10 0.037(4) 0.028(3) 0.032(3) 0.010(3) 0.005(3) 0.001(3)
C1 0.048(4) 0.022(3) 0.021(3) 0.006(2) 0.005(2) 0.002(2)
C2 0.032(3) 0.022(3) 0.026(3) 0.005(2) -0.001(2) -0.003(2)
C3 0.060(4) 0.029(3) 0.023(3) 0.008(2) 0.015(3) 0.005(3)
C4 0.052(4) 0.057(4) 0.030(3) 0.000(3) 0.013(3) -0.008(3)
C5 0.069(5) 0.037(4) 0.039(4) 0.009(3) 0.023(3) 0.006(3)
C6 0.069(6) 0.051(4) 0.054(5) -0.003(4) 0.032(4) -0.007(4)
C7 0.029(3) 0.026(3) 0.025(3) 0.007(2) 0.004(2) 0.001(2)
C8 0.028(3) 0.028(3) 0.040(3) 0.011(2) -0.002(2) -0.007(2)
C9 0.033(3) 0.038(3) 0.030(3) 0.016(3) -0.001(2) 0.002(2)
C10 0.037(3) 0.025(3) 0.031(3) 0.011(2) 0.005(2) 0.002(2)
C11 0.039(3) 0.027(3) 0.039(3) 0.010(3) -0.006(3) -0.005(2)
C12 0.044(4) 0.026(3) 0.038(3) 0.012(3) -0.009(3) -0.006(3)
C13 0.038(3) 0.027(3) 0.032(3) 0.009(2) 0.006(2) 0.006(2)
C14 0.031(3) 0.026(3) 0.032(3) 0.009(2) 0.004(2) 0.004(2)
C15 0.034(3) 0.021(3) 0.031(3) 0.008(2) 0.007(2) 0.007(2)
C16 0.027(3) 0.018(2) 0.035(3) 0.006(2) 0.003(2) 0.002(2)
C17 0.028(3) 0.023(3) 0.033(3) 0.007(2) -0.001(2) 0.001(2)
C18 0.032(3) 0.019(3) 0.033(3) 0.009(2) 0.004(2) 0.004(2)
C19 0.028(3) 0.024(3) 0.036(3) 0.006(2) 0.002(2) -0.003(2)
C20 0.036(3) 0.029(3) 0.032(3) 0.008(2) 0.000(2) 0.006(2)
C21 0.019(3) 0.024(3) 0.048(4) 0.004(2) 0.001(2) 0.000(2)
C22 0.022(3) 0.025(3) 0.032(3) 0.008(2) 0.000(2) 0.003(2)
C23 0.027(3) 0.037(3) 0.033(3) 0.005(2) -0.001(2) 0.004(2)
C24 0.027(3) 0.035(3) 0.054(4) 0.007(3) 0.005(3) -0.007(2)
C25 0.036(4) 0.027(3) 0.108(7) 0.013(4) 0.018(4) -0.007(3)
C26 0.029(4) 0.026(3) 0.107(7) 0.018(4) 0.015(4) 0.006(3)
C27 0.027(3) 0.018(2) 0.043(3) 0.012(2) 0.006(2) 0.002(2)
C28 0.030(3) 0.049(4) 0.045(4) 0.019(3) 0.013(3) 0.011(3)
C29 0.045(4) 0.055(4) 0.046(4) 0.022(3) 0.010(3) 0.013(3)
C30 0.028(3) 0.038(3) 0.052(4) 0.019(3) -0.003(3) 0.007(3)
C31 0.027(3) 0.030(3) 0.047(4) 0.011(3) 0.012(3) 0.001(2)
C32 0.025(3) 0.028(3) 0.041(3) 0.010(2) 0.003(2) 0.000(2)
N1 0.024(3) 0.027(2) 0.047(3) 0.014(2) -0.002(2) -0.0013(19)
B1A 0.052(4) 0.016(3) 0.032(3) 0.007(2) 0.004(3) 0.002(3)
B2A 0.032(3) 0.024(3) 0.026(3) 0.009(2) 0.001(2) -0.003(2)
B3A 0.069(5) 0.018(3) 0.030(4) 0.007(3) 0.003(3) 0.002(3)
B4A 0.044(4) 0.024(3) 0.029(3) 0.012(3) -0.002(3) -0.005(3)
B5A 0.031(4) 0.026(3) 0.040(4) 0.013(3) 0.002(3) 0.006(3)
B6A 0.030(3) 0.028(3) 0.027(3) 0.008(2) -0.004(2) -0.001(2)
B7A 0.041(4) 0.027(3) 0.041(4) 0.012(3) 0.008(3) 0.009(3)
B8A 0.042(4) 0.025(3) 0.020(3) 0.010(2) -0.003(3) -0.003(3)
B9A 0.043(4) 0.024(3) 0.032(4) 0.010(3) 0.001(3) 0.002(3)
B10A 0.039(4) 0.027(3) 0.029(3) 0.012(3) -0.003(3) 0.001(3)
C1A 0.035(3) 0.022(3) 0.026(3) 0.009(2) -0.003(2) -0.002(2)
C2A 0.030(3) 0.024(3) 0.024(3) 0.009(2) 0.000(2) 0.001(2)
C3A 0.067(5) 0.032(3) 0.021(3) 0.010(2) -0.008(3) -0.013(3)
C4A 0.052(4) 0.046(4) 0.031(3) -0.001(3) -0.004(3) 0.011(3)
C5A 0.084(6) 0.044(4) 0.043(4) 0.023(3) -0.026(4) -0.017(4)
C6A 0.061(5) 0.051(4) 0.056(5) -0.006(4) -0.027(4) 0.013(4)
C7A 0.027(3) 0.024(3) 0.026(3) 0.009(2) 0.000(2) 0.000(2)
C8A 0.035(3) 0.029(3) 0.034(3) 0.016(2) 0.005(2) 0.009(2)
C9A 0.031(3) 0.032(3) 0.035(3) 0.016(3) 0.005(2) 0.002(2)
C10A 0.036(3) 0.023(3) 0.029(3) 0.011(2) -0.002(2) -0.003(2)
C11A 0.039(3) 0.025(3) 0.036(3) 0.010(2) 0.002(3) 0.004(2)
C12A 0.042(3) 0.023(3) 0.032(3) 0.010(2) 0.005(2) 0.001(2)
C13A 0.032(3) 0.026(3) 0.034(3) 0.010(2) -0.003(2) -0.004(2)
C14A 0.032(3) 0.024(3) 0.034(3) 0.010(2) -0.005(2) -0.003(2)
C15A 0.035(3) 0.020(3) 0.033(3) 0.010(2) -0.002(2) -0.001(2)
C16A 0.036(3) 0.018(3) 0.034(3) 0.008(2) 0.002(2) 0.001(2)
C17A 0.036(3) 0.020(3) 0.031(3) 0.009(2) 0.006(2) -0.001(2)
C18A 0.027(3) 0.019(2) 0.035(3) 0.010(2) -0.001(2) -0.001(2)
C19A 0.033(3) 0.024(3) 0.034(3) 0.007(2) 0.007(2) 0.006(2)
C20A 0.029(3) 0.031(3) 0.033(3) 0.009(2) 0.004(2) -0.002(2)
C21A 0.026(3) 0.016(2) 0.047(3) 0.013(2) 0.003(2) 0.001(2)
C22A 0.033(3) 0.037(3) 0.038(3) 0.012(3) -0.009(3) -0.007(3)
C23A 0.041(4) 0.047(4) 0.036(3) 0.016(3) -0.001(3) -0.006(3)
C24A 0.028(3) 0.035(3) 0.044(4) 0.014(3) 0.004(3) -0.004(2)
C25A 0.027(3) 0.036(3) 0.043(4) 0.011(3) -0.005(3) 0.000(2)
C26A 0.031(3) 0.031(3) 0.038(3) 0.014(3) -0.004(2) -0.001(2)
C27A 0.024(3) 0.025(3) 0.045(3) 0.014(2) 0.005(2) 0.002(2)
C28A 0.030(3) 0.024(3) 0.096(6) 0.019(3) 0.002(3) -0.002(2)
C29A 0.038(4) 0.026(3) 0.095(6) 0.024(4) 0.007(4) 0.003(3)
C30A 0.023(3) 0.039(3) 0.061(4) 0.017(3) 0.009(3) 0.006(3)
C31A 0.029(3) 0.035(3) 0.038(3) 0.006(3) 0.006(2) -0.003(2)
C32A 0.031(3) 0.024(3) 0.035(3) 0.005(2) 0.007(2) 0.000(2)
N1A 0.023(2) 0.025(2) 0.053(3) 0.015(2) 0.005(2) 0.0000(19)

loop_
_atom_type_symbol
_atom_type_description
_atom_type_scat_dispersion_real
_atom_type_scat_dispersion_imag
_atom_type_scat_source
C C 0.0181 0.0091 'International Tables Vol C Tables 4.2.6.8 and 6.1.1.4'
H H 0.0000 0.0000 'International Tables Vol C Tables 4.2.6.8 and 6.1.1.4'
B B 0.0090 0.0039 'International Tables Vol C Tables 4.2.6.8 and 6.1.1.4'
N N 0.0311 0.0180 'International Tables Vol C Tables 4.2.6.8 and 6.1.1.4'

loop_
_geom_angle_atom_site_label_1
_geom_angle_atom_site_label_2
_geom_angle_atom_site_label_3
_geom_angle
B3 B1 H1 121.6
B5 B1 H1 121.1
B5 B1 B3 109.4(5)
B7 B1 H1 122.0
B7 B1 B3 60.5(4)
B7 B1 B5 61.1(4)
C1 B1 H1 123.1
C1 B1 B3 58.6(4)
C1 B1 B5 107.1(5)
C1 B1 B7 106.4(5)
C2 B1 H1 122.9
C2 B1 B3 106.9(5)
C2 B1 B5 58.8(4)
C2 B1 B7 106.7(5)
C2 B1 C1 59.6(4)
B4 B2 H2 122.2
B4 B2 B6 107.8(5)
B6 B2 H2 122.3
B8 B2 H2 123.1
B8 B2 B4 60.1(4)
B8 B2 B6 59.7(4)
C1 B2 H2 123.6
C1 B2 B4 58.2(3)
C1 B2 B6 105.7(5)
C1 B2 B8 105.1(5)
C1 B2 C2 59.1(3)
C2 B2 H2 123.8
C2 B2 B4 105.6(5)
C2 B2 B6 58.2(3)
C2 B2 B8 104.8(5)
B1 B3 H3 122.2
B1 B3 B4 107.4(5)
B1 B3 B7 59.2(4)
B1 B3 B9 107.4(5)
B4 B3 H3 121.6
B4 B3 B9 60.0(4)
B7 B3 H3 121.9
B7 B3 B4 108.5(5)
B7 B3 B9 60.6(4)
B9 B3 H3 122.1
C1 B3 B1 59.3(4)
C1 B3 H3 123.8
C1 B3 B4 58.8(4)
C1 B3 B7 105.9(5)
C1 B3 B9 105.6(5)
B2 B4 H4 121.4
B2 B4 B8 59.9(4)
B3 B4 B2 108.0(5)
B3 B4 H4 121.5
B3 B4 B8 108.3(5)
B3 B4 B9 60.2(4)
B8 B4 H4 122.0
B9 B4 B2 108.4(5)
B9 B4 H4 121.8
B9 B4 B8 60.4(4)
C1 B4 B2 59.3(3)
C1 B4 B3 58.7(4)
C1 B4 H4 124.0
C1 B4 B8 105.8(5)
C1 B4 B9 105.8(5)
B1 B5 H5 121.9
B1 B5 B6 107.8(5)
B1 B5 B7 59.2(4)
B1 B5 B10 107.8(5)
B6 B5 H5 121.5
B6 B5 B10 60.1(4)
B7 B5 H5 122.0
B7 B5 B6 108.4(5)
B7 B5 B10 60.7(4)
B10 B5 H5 121.9
C2 B5 B1 59.4(4)
C2 B5 H5 123.8
C2 B5 B6 58.8(4)
C2 B5 B7 105.7(5)
C2 B5 B10 105.8(5)
B2 B6 H6 121.8
B5 B6 B2 107.4(5)
B5 B6 H6 121.9
B5 B6 B10 60.2(4)
B8 B6 B2 59.7(4)
B8 B6 B5 108.0(5)
B8 B6 H6 122.1
B8 B6 B10 60.4(4)
B10 B6 B2 108.1(5)
B10 B6 H6 121.9
C2 B6 B2 59.1(4)
C2 B6 B5 58.4(4)
C2 B6 H6 124.2
C2 B6 B8 105.4(5)
C2 B6 B10 105.5(5)
B1 B7 B3 60.3(4)
B1 B7 B5 59.7(4)
B1 B7 H7 121.9
B1 B7 B9 107.7(5)
B1 B7 B10 107.6(5)
B3 B7 B5 108.2(5)
B3 B7 H7 121.4
B3 B7 B9 60.0(4)
B3 B7 B10 108.1(5)
B5 B7 H7 121.8
B5 B7 B9 107.7(5)
B5 B7 B10 59.9(4)
B9 B7 H7 122.0
B9 B7 B10 59.8(4)
B10 B7 H7 121.9
B2 B8 B4 60.0(4)
B2 B8 B6 60.6(4)
B2 B8 H8 121.4
B2 B8 B9 108.0(5)
B2 B8 B10 108.5(5)
B4 B8 H8 121.8
B4 B8 B9 59.7(4)
B4 B8 B10 108.0(5)
B6 B8 B4 108.4(4)
B6 B8 H8 121.4
B6 B8 B9 108.1(5)
B6 B8 B10 60.1(4)
B9 B8 H8 121.9
B9 B8 B10 60.0(4)
B10 B8 H8 121.6
B3 B9 B7 59.4(4)
B3 B9 B8 107.5(5)
B3 B9 H9 122.1
B3 B9 B10 108.1(5)
B4 B9 B3 59.7(4)
B4 B9 B7 107.3(5)
B4 B9 B8 59.9(4)
B4 B9 H9 121.9
B4 B9 B10 108.2(5)
B7 B9 H9 122.1
B8 B9 B7 107.8(5)
B8 B9 H9 121.9
B8 B9 B10 60.1(4)
B10 B9 B7 60.4(4)
B10 B9 H9 121.3
B5 B10 B7 59.4(4)
B5 B10 B8 106.9(5)
B5 B10 B9 107.3(5)
B5 B10 H10 122.3
B6 B10 B5 59.7(4)
B6 B10 B7 107.1(5)
B6 B10 B8 59.5(4)
B6 B10 B9 107.5(5)
B6 B10 H10 122.1
B7 B10 H10 122.3
B8 B10 B7 107.1(5)
B8 B10 H10 122.3
B9 B10 B7 59.8(4)
B9 B10 B8 59.8(4)
B9 B10 H10 121.9
B1 C1 B2 111.9(5)
B3 C1 B1 62.2(4)
B3 C1 B2 113.7(4)
B3 C1 B4 62.6(4)
B4 C1 B1 112.9(5)
B4 C1 B2 62.4(4)
C2 C1 B1 60.1(4)
C2 C1 B2 60.5(3)
C2 C1 B3 110.1(5)
C2 C1 B4 110.0(4)
C3 C1 B1 117.0(5)
C3 C1 B2 118.4(5)
C3 C1 B3 121.0(5)
C3 C1 B4 122.6(5)
C3 C1 C2 118.2(4)
B1 C2 B2 111.9(5)
B5 C2 B1 61.8(4)
B5 C2 B2 113.9(5)
B5 C2 B6 62.8(4)
B5 C2 C1 110.0(4)
B6 C2 B1 113.0(5)
B6 C2 B2 62.7(4)
C1 C2 B1 60.3(4)
C1 C2 B2 60.3(4)
C1 C2 B6 110.3(4)
C7 C2 B1 118.7(5)
C7 C2 B2 118.6(5)
C7 C2 B5 119.2(5)
C7 C2 B6 119.6(5)
C7 C2 C1 121.0(5)
C1 C3 H3A 107.8
C1 C3 H3B 107.8
H3A C3 H3B 107.1
C4 C3 C1 118.0(6)
C4 C3 H3A 107.8
C4 C3 H3B 107.8
C3 C4 H4A 108.4
C3 C4 H4B 108.4
C3 C4 C5 115.6(6)
H4A C4 H4B 107.4
C5 C4 H4A 108.4
C5 C4 H4B 108.4
C4 C5 H5A 108.5
C4 C5 H5B 108.5
H5A C5 H5B 107.5
C6 C5 C4 115.1(7)
C6 C5 H5A 108.5
C6 C5 H5B 108.5
C5 C6 H6A 109.5
C5 C6 H6B 109.5
C5 C6 H6C 109.5
H6A C6 H6B 109.5
H6A C6 H6C 109.5
H6B C6 H6C 109.5
C8 C7 C2 119.7(5)
C8 C7 C12 118.7(5)
C12 C7 C2 121.4(5)
C7 C8 H8A 119.8
C9 C8 C7 120.3(6)
C9 C8 H8A 119.8
C8 C9 H9A 119.2
C8 C9 C10 121.6(6)
C10 C9 H9A 119.2
C9 C10 C11 118.0(5)
C9 C10 C13 120.7(6)
C11 C10 C13 121.1(6)
C10 C11 H11 119.6
C12 C11 C10 120.8(6)
C12 C11 H11 119.6
C7 C12 H12 119.7
C11 C12 C7 120.5(6)
C11 C12 H12 119.7
C14 C13 C10 177.2(7)
C13 C14 C15 178.5(7)
C16 C15 C14 121.1(5)
C16 C15 C20 118.5(5)
C20 C15 C14 120.4(6)
C15 C16 H16 119.4
C17 C16 C15 121.3(5)
C17 C16 H16 119.4
C16 C17 H17 120.0
C16 C17 C18 119.9(5)
C18 C17 H17 120.0
C17 C18 N1 120.2(5)
C19 C18 C17 119.1(5)
C19 C18 N1 120.7(5)
C18 C19 H19 119.8
C20 C19 C18 120.3(5)
C20 C19 H19 119.8
C15 C20 H20 119.6
C19 C20 C15 120.8(6)
C19 C20 H20 119.6
C22 C21 C26 116.7(5)
C22 C21 N1 123.0(5)
C26 C21 N1 120.3(5)
C21 C22 H22 119.1
C23 C22 C21 121.8(5)
C23 C22 H22 119.1
C22 C23 H23 119.6
C22 C23 C24 120.9(6)
C24 C23 H23 119.6
C23 C24 H24 121.0
C25 C24 C23 118.1(6)
C25 C24 H24 121.0
C24 C25 H25 119.6
C26 C25 C24 120.9(7)
C26 C25 H25 119.6
C21 C26 H26 119.2
C25 C26 C21 121.7(6)
C25 C26 H26 119.2
C28 C27 N1 119.6(5)
C32 C27 C28 119.3(6)
C32 C27 N1 121.0(6)
C27 C28 H28 120.3
C29 C28 C27 119.5(6)
C29 C28 H28 120.3
C28 C29 H29 119.4
C28 C29 C30 121.2(7)
C30 C29 H29 119.4
C29 C30 H30 120.6
C29 C30 C31 118.9(6)
C31 C30 H30 120.6
C30 C31 H31 120.1
C32 C31 C30 119.9(6)
C32 C31 H31 120.1
C27 C32 C31 121.2(6)
C27 C32 H32 119.4
C31 C32 H32 119.4
C21 N1 C18 120.8(5)
C21 N1 C27 121.2(5)
C27 N1 C18 117.7(5)
B3A B1A H1A 121.8
B3A B1A B5A 108.6(5)
B5A B1A H1A 121.8
B7A B1A H1A 122.6
B7A B1A B3A 60.1(4)
B7A B1A B5A 60.5(4)
C1A B1A H1A 122.9
C1A B1A B3A 58.6(4)
C1A B1A B5A 106.8(5)
C1A B1A B7A 106.0(5)
C1A B1A C2A 60.1(4)
C2A B1A H1A 123.3
C2A B1A B3A 106.6(5)
C2A B1A B5A 58.1(4)
C2A B1A B7A 105.6(5)
B4A B2A H2A 121.6
B4A B2A B6A 108.7(5)
B6A B2A H2A 122.0
B8A B2A H2A 122.8
B8A B2A B4A 60.5(4)
B8A B2A B6A 60.1(4)
C1A B2A H2A 123.0
C1A B2A B4A 58.5(4)
C1A B2A B6A 106.5(5)
C1A B2A B8A 105.9(4)
C1A B2A C2A 59.9(3)
C2A B2A H2A 123.6
C2A B2A B4A 106.5(5)
C2A B2A B6A 57.9(3)
C2A B2A B8A 105.1(5)
B1A B3A H3AA 121.9
B1A B3A B7A 59.8(4)
B4A B3A B1A 107.9(5)
B4A B3A H3AA 121.2
B4A B3A B7A 109.0(5)
B4A B3A B9A 60.5(4)
B7A B3A H3AA 121.6
B9A B3A B1A 107.6(5)
B9A B3A H3AA 122.2
B9A B3A B7A 60.3(4)
C1A B3A B1A 59.2(4)
C1A B3A H3AA 123.8
C1A B3A B4A 58.8(4)
C1A B3A B7A 106.2(5)
C1A B3A B9A 105.7(5)
B2A B4A H4AA 122.0
B2A B4A B8A 59.3(4)
B2A B4A B9A 107.2(5)
B3A B4A B2A 107.6(5)
B3A B4A H4AA 121.6
B3A B4A B8A 107.9(5)
B3A B4A B9A 59.9(4)
B8A B4A H4AA 122.3
B8A B4A B9A 60.1(4)
B9A B4A H4AA 122.4
C1A B4A B2A 59.2(3)
C1A B4A B3A 58.9(4)
C1A B4A H4AA 123.9
C1A B4A B8A 105.4(5)
C1A B4A B9A 105.3(5)
B1A B5A H5AA 122.1
B1A B5A B6A 107.2(5)
B1A B5A B7A 59.4(4)
B1A B5A B10A 107.4(5)
B6A B5A H5AA 122.0
B6A B5A B7A 108.0(5)
B7A B5A H5AA 121.9
B10A B5A H5AA 122.3
B10A B5A B6A 59.7(4)
B10A B5A B7A 60.5(4)
C2A B5A B1A 59.3(4)
C2A B5A H5AA 124.1
C2A B5A B6A 58.3(3)
C2A B5A B7A 105.7(5)
C2A B5A B10A 105.1(5)
B2A B6A B5A 107.6(5)
B2A B6A H6AA 121.8
B5A B6A H6AA 121.7
B8A B6A B2A 59.3(4)
B8A B6A B5A 108.3(5)
B8A B6A H6AA 122.0
B8A B6A B10A 60.5(4)
B10A B6A B2A 107.6(5)
B10A B6A B5A 60.1(4)
B10A B6A H6AA 122.2
C2A B6A B2A 59.6(3)
C2A B6A B5A 58.4(4)
C2A B6A H6AA 123.9
C2A B6A B8A 105.9(4)
C2A B6A B10A 105.4(5)
B1A B7A B3A 60.1(4)
B1A B7A B5A 60.1(4)
B1A B7A H7A 121.9
B1A B7A B9A 107.5(5)
B1A B7A B10A 107.3(5)
B3A B7A B5A 108.3(5)
B3A B7A H7A 121.6
B3A B7A B9A 59.9(4)
B3A B7A B10A 107.3(5)
B5A B7A H7A 121.7
B5A B7A B10A 59.6(4)
B9A B7A B5A 107.4(5)
B9A B7A H7A 122.2
B9A B7A B10A 59.4(4)
B10A B7A H7A 122.4
B2A B8A B4A 60.2(4)
B2A B8A B6A 60.6(4)
B2A B8A H8AA 121.5
B2A B8A B9A 107.9(5)
B2A B8A B10A 108.2(5)
B4A B8A H8AA 121.4
B4A B8A B9A 60.1(4)
B4A B8A B10A 108.1(5)
B6A B8A B4A 108.8(4)
B6A B8A H8AA 121.4
B6A B8A B9A 107.7(5)
B6A B8A B10A 59.9(4)
B9A B8A H8AA 122.1
B9A B8A B10A 59.6(4)
B10A B8A H8AA 121.9
B3A B9A B4A 59.6(4)
B3A B9A B7A 59.9(4)
B3A B9A B8A 107.6(5)
B3A B9A H9AA 122.0
B4A B9A B8A 59.9(4)
B4A B9A H9AA 121.9
B7A B9A B4A 108.0(5)
B7A B9A B8A 108.5(5)
B7A B9A H9AA 121.4
B8A B9A H9AA 121.8
B10A B9A B3A 108.5(5)
B10A B9A B4A 108.5(5)
B10A B9A B7A 60.8(4)
B10A B9A B8A 60.3(4)
B10A B9A H9AA 121.0
B5A B10A B7A 59.8(4)
B5A B10A B8A 107.8(5)
B5A B10A H10A 121.7
B6A B10A B5A 60.2(4)
B6A B10A B7A 107.9(5)
B6A B10A B8A 59.6(4)
B6A B10A H10A 121.7
B7A B10A H10A 122.0
B8A B10A B7A 107.7(5)
B8A B10A H10A 121.9
B9A B10A B5A 107.9(5)
B9A B10A B6A 108.0(5)
B9A B10A B7A 59.8(4)
B9A B10A B8A 60.2(4)
B9A B10A H10A 121.7
B1A C1A B2A 111.8(5)
B1A C1A C2A 60.0(3)
B2A C1A C2A 60.4(3)
B3A C1A B1A 62.3(4)
B3A C1A B2A 112.9(4)
B3A C1A C2A 109.5(5)
B4A C1A B1A 113.2(5)
B4A C1A B2A 62.3(4)
B4A C1A B3A 62.3(4)
B4A C1A C2A 109.9(4)
C3A C1A B1A 116.3(5)
C3A C1A B2A 118.7(5)
C3A C1A B3A 121.9(5)
C3A C1A B4A 123.2(5)
C3A C1A C2A 117.8(4)
B1A C2A B2A 111.2(4)
B1A C2A C1A 59.9(4)
B5A C2A B1A 62.7(4)
B5A C2A B2A 113.9(4)
B5A C2A C1A 110.4(4)
B6A C2A B1A 113.9(4)
B6A C2A B2A 62.5(4)
B6A C2A B5A 63.3(4)
B6A C2A C1A 110.1(4)
C1A C2A B2A 59.7(3)
C7A C2A B1A 117.6(5)
C7A C2A B2A 119.6(5)
C7A C2A B5A 118.9(5)
C7A C2A B6A 120.3(5)
C7A C2A C1A 120.6(4)
C1A C3A H3AB 108.3
C1A C3A H3AC 108.3
H3AB C3A H3AC 107.4
C4A C3A C1A 116.0(5)
C4A C3A H3AB 108.3
C4A C3A H3AC 108.3
C3A C4A H4AB 108.7
C3A C4A H4AC 108.7
C3A C4A C5A 114.1(6)
H4AB C4A H4AC 107.6
C5A C4A H4AB 108.7
C5A C4A H4AC 108.7
C4A C5A H5AB 108.7
C4A C5A H5AC 108.7
C4A C5A C6A 114.1(7)
H5AB C5A H5AC 107.6
C6A C5A H5AB 108.7
C6A C5A H5AC 108.7
C5A C6A H6AB 109.5
C5A C6A H6AC 109.5
C5A C6A H6AD 109.5
H6AB C6A H6AC 109.5
H6AB C6A H6AD 109.5
H6AC C6A H6AD 109.5
C8A C7A C2A 120.1(5)
C12A C7A C2A 121.0(5)
C12A C7A C8A 118.6(5)
C7A C8A H8AB 119.7
C9A C8A C7A 120.6(5)
C9A C8A H8AB 119.7
C8A C9A H9AB 119.6
C8A C9A C10A 120.9(6)
C10A C9A H9AB 119.6
C9A C10A C11A 118.2(5)
C9A C10A C13A 120.8(6)
C11A C10A C13A 120.9(6)
C10A C11A H11A 119.4
C12A C11A C10A 121.1(6)
C12A C11A H11A 119.4
C7A C12A C11A 120.6(6)
C7A C12A H12A 119.7
C11A C12A H12A 119.7
C14A C13A C10A 178.0(7)
C13A C14A C15A 176.8(7)
C16A C15A C14A 121.6(5)
C20A C15A C14A 120.1(6)
C20A C15A C16A 118.3(5)
C15A C16A H16A 119.8
C17A C16A C15A 120.4(5)
C17A C16A H16A 119.8
C16A C17A H17A 119.6
C16A C17A C18A 120.8(5)
C18A C17A H17A 119.6
C17A C18A C19A 118.8(5)
C17A C18A N1A 121.4(5)
C19A C18A N1A 119.9(5)
C18A C19A H19A 119.6
C20A C19A C18A 120.7(5)
C20A C19A H19A 119.6
C15A C20A H20A 119.5
C19A C20A C15A 120.9(6)
C19A C20A H20A 119.5
C22A C21A N1A 120.3(6)
C26A C21A C22A 118.0(6)
C26A C21A N1A 121.6(6)
C21A C22A H22A 119.9
C23A C22A C21A 120.2(6)
C23A C22A H22A 119.9
C22A C23A H23A 119.1
C24A C23A C22A 121.7(6)
C24A C23A H23A 119.1
C23A C24A H24A 120.6
C23A C24A C25A 118.7(6)
C25A C24A H24A 120.6
C24A C25A H25A 120.3
C26A C25A C24A 119.5(6)
C26A C25A H25A 120.3
C21A C26A C25A 121.9(6)
C21A C26A H26A 119.1
C25A C26A H26A 119.1
C32A C27A C28A 117.7(6)
C32A C27A N1A 122.7(5)
N1A C27A C28A 119.6(6)
C27A C28A H28A 119.9
C29A C28A C27A 120.3(6)
C29A C28A H28A 119.9
C28A C29A H29A 119.3
C30A C29A C28A 121.3(6)
C30A C29A H29A 119.3
C29A C30A H30A 120.8
C29A C30A C31A 118.5(6)
C31A C30A H30A 120.8
C30A C31A H31A 119.7
C32A C31A C30A 120.5(6)
C32A C31A H31A 119.7
C27A C32A H32A 119.2
C31A C32A C27A 121.6(6)
C31A C32A H32A 119.2
C21A N1A C18A 117.6(5)
C27A N1A C18A 120.2(5)
C27A N1A C21A 121.1(5)

loop_
_geom_bond_atom_site_label_1
_geom_bond_atom_site_label_2
_geom_bond_distance
B1 H1 1.1000
B1 B3 1.765(10)
B1 B5 1.754(10)
B1 B7 1.746(10)
B1 C1 1.716(10)
B1 C2 1.712(9)
B2 H2 1.1000
B2 B4 1.777(9)
B2 B6 1.790(9)
B2 B8 1.774(9)
B2 C1 1.725(9)
B2 C2 1.728(8)
B3 H3 1.1000
B3 B4 1.770(11)
B3 B7 1.768(11)
B3 B9 1.779(10)
B3 C1 1.704(9)
B4 H4 1.1000
B4 B8 1.779(10)
B4 B9 1.775(10)
B4 C1 1.705(8)
B5 H5 1.1000
B5 B6 1.779(10)
B5 B7 1.778(10)
B5 B10 1.787(10)
B5 C2 1.703(9)
B6 H6 1.1000
B6 B8 1.775(9)
B6 B10 1.786(9)
B6 C2 1.711(8)
B7 H7 1.1000
B7 B9 1.790(10)
B7 B10 1.801(10)
B8 H8 1.1000
B8 B9 1.787(10)
B8 B10 1.792(11)
B9 H9 1.1000
B9 B10 1.791(10)
B10 H10 1.1000
C1 C2 1.704(8)
C1 C3 1.532(8)
C2 C7 1.511(7)
C3 H3A 0.9700
C3 H3B 0.9700
C3 C4 1.453(10)
C4 H4A 0.9700
C4 H4B 0.9700
C4 C5 1.506(9)
C5 H5A 0.9700
C5 H5B 0.9700
C5 C6 1.495(12)
C6 H6A 0.9600
C6 H6B 0.9600
C6 H6C 0.9600
C7 C8 1.393(8)
C7 C12 1.399(8)
C8 H8A 0.9300
C8 C9 1.380(8)
C9 H9A 0.9300
C9 C10 1.394(9)
C10 C11 1.397(9)
C10 C13 1.426(8)
C11 H11 0.9300
C11 C12 1.388(8)
C12 H12 0.9300
C13 C14 1.205(8)
C14 C15 1.437(8)
C15 C16 1.398(8)
C15 C20 1.398(9)
C16 H16 0.9300
C16 C17 1.379(8)
C17 H17 0.9300
C17 C18 1.408(8)
C18 C19 1.396(8)
C18 N1 1.426(7)
C19 H19 0.9300
C19 C20 1.385(8)
C20 H20 0.9300
C21 C22 1.398(8)
C21 C26 1.398(9)
C21 N1 1.400(7)
C22 H22 0.9300
C22 C23 1.376(8)
C23 H23 0.9300
C23 C24 1.394(9)
C24 H24 0.9300
C24 C25 1.384(10)
C25 H25 0.9300
C25 C26 1.383(10)
C26 H26 0.9300
C27 C28 1.396(9)
C27 C32 1.367(8)
C27 N1 1.419(7)
C28 H28 0.9300
C28 C29 1.374(10)
C29 H29 0.9300
C29 C30 1.385(10)
C30 H30 0.9300
C30 C31 1.387(10)
C31 H31 0.9300
C31 C32 1.379(9)
C32 H32 0.9300
B1A H1A 1.1000
B1A B3A 1.772(10)
B1A B5A 1.779(10)
B1A B7A 1.766(10)
B1A C1A 1.720(10)
B1A C2A 1.721(9)
B2A H2A 1.1000
B2A B4A 1.772(9)
B2A B6A 1.779(9)
B2A B8A 1.757(9)
B2A C1A 1.720(9)
B2A C2A 1.731(8)
B3A H3AA 1.1000
B3A B4A 1.767(11)
B3A B7A 1.772(12)
B3A B9A 1.772(10)
B3A C1A 1.708(9)
B4A H4AA 1.1000
B4A B8A 1.779(9)
B4A B9A 1.782(10)
B4A C1A 1.708(8)
B5A H5AA 1.1000
B5A B6A 1.783(10)
B5A B7A 1.785(10)
B5A B10A 1.781(9)
B5A C2A 1.699(9)
B6A H6AA 1.1000
B6A B8A 1.770(9)
B6A B10A 1.774(9)
B6A C2A 1.699(8)
B7A H7A 1.1000
B7A B9A 1.780(10)
B7A B10A 1.798(10)
B8A H8AA 1.1000
B8A B9A 1.783(10)
B8A B10A 1.784(10)
B9A H9AA 1.1000
B9A B10A 1.772(10)
B10A H10A 1.1000
C1A C2A 1.722(8)
C1A C3A 1.534(8)
C2A C7A 1.511(7)
C3A H3AB 0.9700
C3A H3AC 0.9700
C3A C4A 1.505(10)
C4A H4AB 0.9700
C4A H4AC 0.9700
C4A C5A 1.509(9)
C5A H5AB 0.9700
C5A H5AC 0.9700
C5A C6A 1.511(13)
C6A H6AB 0.9600
C6A H6AC 0.9600
C6A H6AD 0.9600
C7A C8A 1.399(8)
C7A C12A 1.388(8)
C8A H8AB 0.9300
C8A C9A 1.391(8)
C9A H9AB 0.9300
C9A C10A 1.392(9)
C10A C11A 1.393(9)
C10A C13A 1.438(8)
C11A H11A 0.9300
C11A C12A 1.392(8)
C12A H12A 0.9300
C13A C14A 1.197(8)
C14A C15A 1.434(8)
C15A C16A 1.402(8)
C15A C20A 1.397(8)
C16A H16A 0.9300
C16A C17A 1.385(8)
C17A H17A 0.9300
C17A C18A 1.387(8)
C18A C19A 1.397(8)
C18A N1A 1.427(7)
C19A H19A 0.9300
C19A C20A 1.374(8)
C20A H20A 0.9300
C21A C22A 1.396(9)
C21A C26A 1.381(9)
C21A N1A 1.408(7)
C22A H22A 0.9300
C22A C23A 1.382(9)
C23A H23A 0.9300
C23A C24A 1.370(9)
C24A H24A 0.9300
C24A C25A 1.399(9)
C25A H25A 0.9300
C25A C26A 1.388(9)
C26A H26A 0.9300
C27A C28A 1.405(8)
C27A C32A 1.381(8)
C27A N1A 1.404(7)
C28A H28A 0.9300
C28A C29A 1.383(10)
C29A H29A 0.9300
C29A C30A 1.374(10)
C30A H30A 0.9300
C30A C31A 1.391(9)
C31A H31A 0.9300
C31A C32A 1.375(9)
C32A H32A 0.9300

loop_
_geom_torsion_atom_site_label_1
_geom_torsion_atom_site_label_2
_geom_torsion_atom_site_label_3
_geom_torsion_atom_site_label_4
_geom_torsion
B1 B3 B4 B2 0.9(6)
B1 B3 B4 B8 -62.5(6)
B1 B3 B4 B9 -100.4(5)
B1 B3 B4 C1 35.2(5)
B1 B3 B7 B5 37.0(5)
B1 B3 B7 B9 137.2(5)
B1 B3 B7 B10 100.3(5)
B1 B3 B9 B4 100.5(5)
B1 B3 B9 B7 -37.7(5)
B1 B3 B9 B8 63.0(6)
B1 B3 B9 B10 -0.5(7)
B1 B3 C1 B2 -103.2(5)
B1 B3 C1 B4 -140.3(5)
B1 B3 C1 C2 -37.5(5)
B1 B3 C1 C3 106.4(6)
B1 B5 B6 B2 -0.5(6)
B1 B5 B6 B8 62.4(6)
B1 B5 B6 B10 100.8(5)
B1 B5 B6 C2 -34.9(4)
B1 B5 B7 B3 -37.2(5)
B1 B5 B7 B9 -100.6(6)
B1 B5 B7 B10 -138.0(5)
B1 B5 B10 B6 -100.7(5)
B1 B5 B10 B7 37.2(5)
B1 B5 B10 B8 -63.0(6)
B1 B5 B10 B9 -0.1(7)
B1 B5 C2 B2 103.0(5)
B1 B5 C2 B6 140.7(5)
B1 B5 C2 C1 37.5(4)
B1 B5 C2 C7 -108.9(6)
B1 B7 B9 B3 38.3(5)
B1 B7 B9 B4 1.1(6)
B1 B7 B9 B8 -62.0(6)
B1 B7 B9 B10 -100.4(5)
B1 B7 B10 B5 -37.3(5)
B1 B7 B10 B6 0.1(7)
B1 B7 B10 B8 62.6(6)
B1 B7 B10 B9 100.7(6)
B1 C1 C2 B2 -144.9(5)
B1 C1 C2 B5 -38.1(5)
B1 C1 C2 B6 -105.6(5)
B1 C1 C2 C7 107.5(6)
B1 C1 C3 C4 178.1(6)
B1 C2 C7 C8 -25.5(8)
B1 C2 C7 C12 159.8(6)
B2 B4 B8 B6 -37.8(5)
B2 B4 B8 B9 -138.5(5)
B2 B4 B8 B10 -101.5(5)
B2 B4 B9 B3 -100.7(5)
B2 B4 B9 B7 -63.8(6)
B2 B4 B9 B8 37.1(4)
B2 B4 B9 B10 0.0(6)
B2 B4 C1 B1 103.6(5)
B2 B4 C1 B3 141.5(5)
B2 B4 C1 C2 38.6(4)
B2 B4 C1 C3 -107.6(6)
B2 B6 B8 B4 37.6(5)
B2 B6 B8 B9 100.8(5)
B2 B6 B8 B10 138.2(5)
B2 B6 B10 B5 100.1(5)
B2 B6 B10 B7 62.8(6)
B2 B6 B10 B8 -37.2(4)
B2 B6 B10 B9 -0.1(6)
B2 B6 C2 B1 -103.7(5)
B2 B6 C2 B5 -141.1(5)
B2 B6 C2 C1 -38.3(4)
B2 B6 C2 C7 109.1(6)
B2 B8 B9 B3 0.3(7)
B2 B8 B9 B4 -37.1(4)
B2 B8 B9 B7 63.0(6)
B2 B8 B9 B10 101.5(5)
B2 B8 B10 B5 0.0(6)
B2 B8 B10 B6 37.7(4)
B2 B8 B10 B7 -62.4(6)
B2 B8 B10 B9 -100.5(5)
B2 C1 C2 B1 144.9(5)
B2 C1 C2 B5 106.8(5)
B2 C1 C2 B6 39.3(4)
B2 C1 C2 C7 -107.5(6)
B2 C1 C3 C4 -43.2(8)
B2 C2 C7 C8 -167.0(5)
B2 C2 C7 C12 18.3(8)
B3 B1 B5 B6 -63.7(6)
B3 B1 B5 B7 37.6(5)
B3 B1 B5 B10 -0.2(7)
B3 B1 B5 C2 -98.4(5)
B3 B1 B7 B5 -138.6(5)
B3 B1 B7 B9 -38.1(5)
B3 B1 B7 B10 -101.2(6)
B3 B1 C1 B2 106.1(5)
B3 B1 C1 B4 38.0(5)
B3 B1 C1 C2 138.8(5)
B3 B1 C1 C3 -112.6(6)
B3 B1 C2 B2 -3.4(7)
B3 B1 C2 B5 102.9(5)
B3 B1 C2 B6 65.1(6)
B3 B1 C2 C1 -36.0(4)
B3 B1 C2 C7 -147.3(5)
B3 B4 B8 B2 100.7(5)
B3 B4 B8 B6 62.8(6)
B3 B4 B8 B9 -37.9(4)
B3 B4 B8 B10 -0.8(6)
B3 B4 B9 B7 36.9(5)
B3 B4 B9 B8 137.9(5)
B3 B4 B9 B10 100.7(5)
B3 B4 C1 B1 -37.8(5)
B3 B4 C1 B2 -141.5(5)
B3 B4 C1 C2 -102.9(5)
B3 B4 C1 C3 110.9(6)
B3 B7 B9 B4 -37.1(5)
B3 B7 B9 B8 -100.3(5)
B3 B7 B9 B10 -138.6(5)
B3 B7 B10 B5 -101.0(5)
B3 B7 B10 B6 -63.6(6)
B3 B7 B10 B8 -1.1(6)
B3 B7 B10 B9 37.0(4)
B3 B9 B10 B5 0.4(7)
B3 B9 B10 B6 63.3(6)
B3 B9 B10 B7 -36.7(5)
B3 B9 B10 B8 100.3(5)
B3 C1 C2 B1 38.4(5)
B3 C1 C2 B2 -106.6(5)
B3 C1 C2 B5 0.2(6)
B3 C1 C2 B6 -67.2(6)
B3 C1 C2 C7 145.9(5)
B3 C1 C3 C4 105.9(7)
B4 B2 B6 B5 63.6(5)
B4 B2 B6 B8 -37.5(5)
B4 B2 B6 B10 0.1(6)
B4 B2 B6 C2 97.7(5)
B4 B2 B8 B6 138.1(5)
B4 B2 B8 B9 37.0(5)
B4 B2 B8 B10 100.5(5)
B4 B2 C1 B1 -105.2(5)
B4 B2 C1 B3 -37.1(5)
B4 B2 C1 C2 -137.7(5)
B4 B2 C1 C3 114.2(6)
B4 B2 C2 B1 3.9(6)
B4 B2 C2 B5 -63.8(6)
B4 B2 C2 B6 -101.5(5)
B4 B2 C2 C1 36.5(4)
B4 B2 C2 C7 147.8(5)
B4 B3 B7 B1 -99.7(5)
B4 B3 B7 B5 -62.8(6)
B4 B3 B7 B9 37.5(4)
B4 B3 B7 B10 0.6(6)
B4 B3 B9 B7 -138.2(5)
B4 B3 B9 B8 -37.5(5)
B4 B3 B9 B10 -101.0(5)
B4 B3 C1 B1 140.3(5)
B4 B3 C1 B2 37.1(5)
B4 B3 C1 C2 102.8(5)
B4 B3 C1 C3 -113.4(6)
B4 B8 B9 B3 37.4(5)
B4 B8 B9 B7 100.1(5)
B4 B8 B9 B10 138.6(5)
B4 B8 B10 B5 63.6(6)
B4 B8 B10 B6 101.3(5)
B4 B8 B10 B7 1.1(6)
B4 B8 B10 B9 -36.9(4)
B4 B9 B10 B5 -62.8(6)
B4 B9 B10 B6 0.1(6)
B4 B9 B10 B7 -99.9(5)
B4 B9 B10 B8 37.1(5)
B4 C1 C2 B1 105.5(5)
B4 C1 C2 B2 -39.4(5)
B4 C1 C2 B5 67.4(6)
B4 C1 C2 B6 -0.1(6)
B4 C1 C2 C7 -147.0(5)
B4 C1 C3 C4 30.6(9)
B5 B1 B3 B4 63.7(6)
B5 B1 B3 B7 -37.9(5)
B5 B1 B3 B9 0.4(7)
B5 B1 B3 C1 98.6(5)
B5 B1 B7 B3 138.6(5)
B5 B1 B7 B9 100.5(5)
B5 B1 B7 B10 37.4(5)
B5 B1 C1 B2 3.4(6)
B5 B1 C1 B3 -102.7(5)
B5 B1 C1 B4 -64.7(6)
B5 B1 C1 C2 36.1(4)
B5 B1 C1 C3 144.7(5)
B5 B1 C2 B2 -106.3(5)
B5 B1 C2 B6 -37.8(5)
B5 B1 C2 C1 -138.9(5)
B5 B1 C2 C7 109.8(6)
B5 B6 B8 B2 -100.0(5)
B5 B6 B8 B4 -62.4(6)
B5 B6 B8 B9 0.8(6)
B5 B6 B8 B10 38.2(4)
B5 B6 B10 B7 -37.2(5)
B5 B6 B10 B8 -137.3(5)
B5 B6 B10 B9 -100.2(5)
B5 B6 C2 B1 37.4(5)
B5 B6 C2 B2 141.1(5)
B5 B6 C2 C1 102.8(5)
B5 B6 C2 C7 -109.8(6)
B5 B7 B9 B3 101.2(5)
B5 B7 B9 B4 64.1(6)
B5 B7 B9 B8 1.0(6)
B5 B7 B9 B10 -37.4(5)
B5 B7 B10 B6 37.4(5)
B5 B7 B10 B8 99.9(5)
B5 B7 B10 B9 138.0(5)
B5 C2 C7 C8 46.4(8)
B5 C2 C7 C12 -128.4(6)
B6 B2 B4 B3 -63.8(6)
B6 B2 B4 B8 37.3(5)
B6 B2 B4 B9 0.0(6)
B6 B2 B4 C1 -97.8(5)
B6 B2 B8 B4 -138.1(5)
B6 B2 B8 B9 -101.1(5)
B6 B2 B8 B10 -37.5(5)
B6 B2 C1 B1 -3.7(6)
B6 B2 C1 B3 64.3(6)
B6 B2 C1 B4 101.5(5)
B6 B2 C1 C2 -36.2(4)
B6 B2 C1 C3 -144.4(5)
B6 B2 C2 B1 105.5(5)
B6 B2 C2 B5 37.7(5)
B6 B2 C2 C1 138.0(4)
B6 B2 C2 C7 -110.6(6)
B6 B5 B7 B1 100.1(5)
B6 B5 B7 B3 62.9(6)
B6 B5 B7 B9 -0.5(6)
B6 B5 B7 B10 -37.8(5)
B6 B5 B10 B7 137.8(5)
B6 B5 B10 B8 37.6(5)
B6 B5 B10 B9 100.6(5)
B6 B5 C2 B1 -140.7(5)
B6 B5 C2 B2 -37.7(5)
B6 B5 C2 C1 -103.2(5)
B6 B5 C2 C7 110.5(6)
B6 B8 B9 B3 -63.7(6)
B6 B8 B9 B4 -101.2(5)
B6 B8 B9 B7 -1.1(6)
B6 B8 B9 B10 37.4(4)
B6 B8 B10 B5 -37.7(4)
B6 B8 B10 B7 -100.2(5)
B6 B8 B10 B9 -138.2(5)
B6 C2 C7 C8 119.9(6)
B6 C2 C7 C12 -54.8(8)
B7 B1 B3 B4 101.5(5)
B7 B1 B3 B9 38.3(5)
B7 B1 B3 C1 136.5(5)
B7 B1 B5 B6 -101.3(5)
B7 B1 B5 B10 -37.8(5)
B7 B1 B5 C2 -136.0(5)
B7 B1 C1 B2 67.5(6)
B7 B1 C1 B3 -38.6(5)
B7 B1 C1 B4 -0.6(6)
B7 B1 C1 C2 100.1(5)
B7 B1 C1 C3 -151.3(5)
B7 B1 C2 B2 -66.9(6)
B7 B1 C2 B5 39.4(5)
B7 B1 C2 B6 1.6(7)
B7 B1 C2 C1 -99.5(5)
B7 B1 C2 C7 149.2(5)
B7 B3 B4 B2 63.5(6)
B7 B3 B4 B8 0.1(6)
B7 B3 B4 B9 -37.8(4)
B7 B3 B4 C1 97.8(5)
B7 B3 B9 B4 138.2(5)
B7 B3 B9 B8 100.7(5)
B7 B3 B9 B10 37.2(5)
B7 B3 C1 B1 38.0(5)
B7 B3 C1 B2 -65.2(6)
B7 B3 C1 B4 -102.3(5)
B7 B3 C1 C2 0.5(6)
B7 B3 C1 C3 144.3(6)
B7 B5 B6 B2 -63.2(6)
B7 B5 B6 B8 -0.2(6)
B7 B5 B6 B10 38.1(5)
B7 B5 B6 C2 -97.6(5)
B7 B5 B10 B6 -137.8(5)
B7 B5 B10 B8 -100.2(5)
B7 B5 B10 B9 -37.3(5)
B7 B5 C2 B1 -38.3(5)
B7 B5 C2 B2 64.7(6)
B7 B5 C2 B6 102.3(5)
B7 B5 C2 C1 -0.9(6)
B7 B5 C2 C7 -147.2(5)
B7 B9 B10 B5 37.1(5)
B7 B9 B10 B6 100.0(5)
B7 B9 B10 B8 137.0(5)
B8 B2 B4 B3 -101.1(5)
B8 B2 B4 B9 -37.4(5)
B8 B2 B4 C1 -135.2(5)
B8 B2 B6 B5 101.1(5)
B8 B2 B6 B10 37.6(5)
B8 B2 B6 C2 135.2(5)
B8 B2 C1 B1 -65.9(6)
B8 B2 C1 B3 2.1(7)
B8 B2 C1 B4 39.3(5)
B8 B2 C1 C2 -98.4(5)
B8 B2 C1 C3 153.4(5)
B8 B2 C2 B1 66.4(6)
B8 B2 C2 B5 -1.3(6)
B8 B2 C2 B6 -39.0(4)
B8 B2 C2 C1 99.0(5)
B8 B2 C2 C7 -149.7(5)
B8 B4 B9 B3 -137.9(5)
B8 B4 B9 B7 -100.9(5)
B8 B4 B9 B10 -37.1(5)
B8 B4 C1 B1 64.3(6)
B8 B4 C1 B2 -39.3(5)
B8 B4 C1 B3 102.2(6)
B8 B4 C1 C2 -0.7(6)
B8 B4 C1 C3 -146.9(6)
B8 B6 B10 B5 137.3(5)
B8 B6 B10 B7 100.1(5)
B8 B6 B10 B9 37.1(5)
B8 B6 C2 B1 -64.5(6)
B8 B6 C2 B2 39.2(4)
B8 B6 C2 B5 -101.9(5)
B8 B6 C2 C1 0.8(6)
B8 B6 C2 C7 148.2(5)
B8 B9 B10 B5 -99.9(5)
B8 B9 B10 B6 -37.0(4)
B8 B9 B10 B7 -137.0(5)
B9 B3 B4 B2 101.3(5)
B9 B3 B4 B8 37.9(4)
B9 B3 B4 C1 135.6(5)
B9 B3 B7 B1 -137.2(5)
B9 B3 B7 B5 -100.3(5)
B9 B3 B7 B10 -36.9(4)
B9 B3 C1 B1 101.2(6)
B9 B3 C1 B2 -1.9(7)
B9 B3 C1 B4 -39.0(5)
B9 B3 C1 C2 63.8(6)
B9 B3 C1 C3 -152.4(6)
B9 B4 B8 B2 138.5(5)
B9 B4 B8 B6 100.7(5)
B9 B4 B8 B10 37.1(4)
B9 B4 C1 B1 1.3(6)
B9 B4 C1 B2 -102.3(5)
B9 B4 C1 B3 39.2(5)
B9 B4 C1 C2 -63.7(6)
B9 B4 C1 C3 150.1(5)
B9 B7 B10 B5 -138.0(5)
B9 B7 B10 B6 -100.6(5)
B9 B7 B10 B8 -38.1(4)
B9 B8 B10 B5 100.5(5)
B9 B8 B10 B6 138.2(5)
B9 B8 B10 B7 38.1(4)
B10 B5 B6 B2 -101.3(5)
B10 B5 B6 B8 -38.3(5)
B10 B5 B6 C2 -135.7(5)
B10 B5 B7 B1 138.0(5)
B10 B5 B7 B3 100.8(6)
B10 B5 B7 B9 37.4(5)
B10 B5 C2 B1 -101.7(5)
B10 B5 C2 B2 1.3(6)
B10 B5 C2 B6 39.0(4)
B10 B5 C2 C1 -64.2(6)
B10 B5 C2 C7 149.5(5)
B10 B6 B8 B2 -138.2(5)
B10 B6 B8 B4 -100.6(6)
B10 B6 B8 B9 -37.4(5)
B10 B6 C2 B1 -1.6(6)
B10 B6 C2 B2 102.1(5)
B10 B6 C2 B5 -38.9(4)
B10 B6 C2 C1 63.8(6)
B10 B6 C2 C7 -148.8(5)
B10 B7 B9 B3 138.6(5)
B10 B7 B9 B4 101.5(5)
B10 B7 B9 B8 38.4(5)
B10 B8 B9 B3 -101.1(5)
B10 B8 B9 B4 -138.6(5)
B10 B8 B9 B7 -38.5(5)
C1 B1 B3 B4 -35.0(4)
C1 B1 B3 B7 -136.5(5)
C1 B1 B3 B9 -98.2(5)
C1 B1 B5 B6 -1.7(6)
C1 B1 B5 B7 99.6(5)
C1 B1 B5 B10 61.8(6)
C1 B1 B5 C2 -36.4(4)
C1 B1 B7 B3 37.8(5)
C1 B1 B7 B5 -100.8(5)
C1 B1 B7 B9 -0.4(6)
C1 B1 B7 B10 -63.4(6)
C1 B1 C2 B2 32.6(4)
C1 B1 C2 B5 138.9(5)
C1 B1 C2 B6 101.1(5)
C1 B1 C2 C7 -111.3(6)
C1 B2 B4 B3 34.0(4)
C1 B2 B4 B8 135.2(5)
C1 B2 B4 B9 97.8(5)
C1 B2 B6 B5 2.5(6)
C1 B2 B6 B8 -98.6(5)
C1 B2 B6 B10 -61.0(5)
C1 B2 B6 C2 36.6(4)
C1 B2 B8 B4 -38.4(5)
C1 B2 B8 B6 99.7(5)
C1 B2 B8 B9 -1.4(6)
C1 B2 B8 B10 62.1(6)
C1 B2 C2 B1 -32.5(5)
C1 B2 C2 B5 -100.3(5)
C1 B2 C2 B6 -138.0(4)
C1 B2 C2 C7 111.4(5)
C1 B3 B4 B2 -34.3(4)
C1 B3 B4 B8 -97.7(5)
C1 B3 B4 B9 -135.6(5)
C1 B3 B7 B1 -38.0(5)
C1 B3 B7 B5 -1.0(7)
C1 B3 B7 B9 99.3(5)
C1 B3 B7 B10 62.3(6)
C1 B3 B9 B4 38.4(5)
C1 B3 B9 B7 -99.7(5)
C1 B3 B9 B8 0.9(7)
C1 B3 B9 B10 -62.6(6)
C1 B4 B8 B2 39.1(4)
C1 B4 B8 B6 1.2(7)
C1 B4 B8 B9 -99.4(5)
C1 B4 B8 B10 -62.4(6)
C1 B4 B9 B3 -38.4(4)
C1 B4 B9 B7 -1.5(6)
C1 B4 B9 B8 99.4(5)
C1 B4 B9 B10 62.3(6)
C1 C2 C7 C8 -96.2(7)
C1 C2 C7 C12 89.0(7)
C1 C3 C4 C5 -171.7(6)
C2 B1 B3 B4 1.5(7)
C2 B1 B3 B7 -100.0(5)
C2 B1 B3 B9 -61.7(6)
C2 B1 B3 C1 36.4(4)
C2 B1 B5 B6 34.7(4)
C2 B1 B5 B7 136.0(5)
C2 B1 B5 B10 98.2(5)
C2 B1 B7 B3 100.2(5)
C2 B1 B7 B5 -38.4(5)
C2 B1 B7 B9 62.1(6)
C2 B1 B7 B10 -1.0(7)
C2 B1 C1 B2 -32.6(4)
C2 B1 C1 B3 -138.8(5)
C2 B1 C1 B4 -100.8(5)
C2 B1 C1 C3 108.6(5)
C2 B2 B4 B3 -2.8(6)
C2 B2 B4 B8 98.3(5)
C2 B2 B4 B9 60.9(6)
C2 B2 B4 C1 -36.9(4)
C2 B2 B6 B5 -34.1(4)
C2 B2 B6 B8 -135.2(5)
C2 B2 B6 B10 -97.6(5)
C2 B2 B8 B4 -99.8(5)
C2 B2 B8 B6 38.3(4)
C2 B2 B8 B9 -62.8(6)
C2 B2 B8 B10 0.8(6)
C2 B2 C1 B1 32.5(4)
C2 B2 C1 B3 100.5(5)
C2 B2 C1 B4 137.7(5)
C2 B2 C1 C3 -108.2(5)
C2 B5 B6 B2 34.4(4)
C2 B5 B6 B8 97.4(5)
C2 B5 B6 B10 135.7(5)
C2 B5 B7 B1 38.4(5)
C2 B5 B7 B3 1.2(7)
C2 B5 B7 B9 -62.2(6)
C2 B5 B7 B10 -99.6(5)
C2 B5 B10 B6 -38.4(4)
C2 B5 B10 B7 99.4(5)
C2 B5 B10 B8 -0.8(6)
C2 B5 B10 B9 62.2(6)
C2 B6 B8 B2 -38.9(4)
C2 B6 B8 B4 -1.3(6)
C2 B6 B8 B9 62.0(6)
C2 B6 B8 B10 99.3(5)
C2 B6 B10 B5 38.1(4)
C2 B6 B10 B7 0.9(6)
C2 B6 B10 B8 -99.2(5)
C2 B6 B10 B9 -62.1(6)
C2 C1 C3 C4 -113.1(7)
C2 C7 C8 C9 -176.7(6)
C2 C7 C12 C11 176.3(6)
C3 C1 C2 B1 -106.6(6)
C3 C1 C2 B2 108.5(6)
C3 C1 C2 B5 -144.7(6)
C3 C1 C2 B6 147.8(5)
C3 C1 C2 C7 0.9(8)
C3 C4 C5 C6 -174.1(7)
C7 C8 C9 C10 1.1(10)
C8 C7 C12 C11 1.5(10)
C8 C9 C10 C11 0.0(9)
C8 C9 C10 C13 -176.0(6)
C9 C10 C11 C12 -0.2(10)
C10 C11 C12 C7 -0.5(10)
C12 C7 C8 C9 -1.8(9)
C13 C10 C11 C12 175.7(6)
C14 C15 C16 C17 178.4(5)
C14 C15 C20 C19 -179.4(6)
C15 C16 C17 C18 0.9(9)
C16 C15 C20 C19 0.9(9)
C16 C17 C18 C19 1.1(9)
C16 C17 C18 N1 179.1(5)
C17 C18 C19 C20 -2.1(9)
C17 C18 N1 C21 139.5(6)
C17 C18 N1 C27 -34.0(8)
C18 C19 C20 C15 1.1(9)
C19 C18 N1 C21 -42.5(8)
C19 C18 N1 C27 144.0(6)
C20 C15 C16 C17 -1.9(9)
C21 C22 C23 C24 -0.9(10)
C22 C21 C26 C25 0.6(13)
C22 C21 N1 C18 -25.2(9)
C22 C21 N1 C27 148.1(6)
C22 C23 C24 C25 2.8(11)
C23 C24 C25 C26 -2.9(13)
C24 C25 C26 C21 1.3(15)
C26 C21 C22 C23 -0.8(10)
C26 C21 N1 C18 155.6(7)
C26 C21 N1 C27 -31.2(10)
C27 C28 C29 C30 -0.5(12)
C28 C27 C32 C31 -0.8(9)
C28 C27 N1 C18 124.8(6)
C28 C27 N1 C21 -48.6(8)
C28 C29 C30 C31 0.4(11)
C29 C30 C31 C32 -0.4(10)
C30 C31 C32 C27 0.6(9)
C32 C27 C28 C29 0.7(10)
C32 C27 N1 C18 -52.9(8)
C32 C27 N1 C21 133.7(6)
N1 C18 C19 C20 179.9(5)
N1 C21 C22 C23 179.9(6)
N1 C21 C26 C25 179.9(8)
N1 C27 C28 C29 -177.0(6)
N1 C27 C32 C31 176.9(5)
B1A B3A B4A B2A -0.4(7)
B1A B3A B4A B8A -63.0(6)
B1A B3A B4A B9A -100.5(6)
B1A B3A B4A C1A 34.5(5)
B1A B3A B7A B5A 37.4(5)
B1A B3A B7A B9A 137.3(5)
B1A B3A B7A B10A 100.3(5)
B1A B3A B9A B4A 101.0(5)
B1A B3A B9A B7A -37.9(5)
B1A B3A B9A B8A 63.7(7)
B1A B3A B9A B10A 0.0(7)
B1A B3A C1A B2A -103.5(5)
B1A B3A C1A B4A -141.1(5)
B1A B3A C1A C2A -38.3(4)
B1A B3A C1A C3A 105.3(6)
B1A B5A B6A B2A -0.1(6)
B1A B5A B6A B8A 62.7(5)
B1A B5A B6A B10A 100.5(5)
B1A B5A B6A C2A -35.1(4)
B1A B5A B7A B3A -37.4(5)
B1A B5A B7A B9A -100.6(6)
B1A B5A B7A B10A -137.2(5)
B1A B5A B10A B6A -100.1(5)
B1A B5A B10A B7A 37.8(5)
B1A B5A B10A B8A -62.7(6)
B1A B5A B10A B9A 0.8(6)
B1A B5A C2A B2A 102.4(5)
B1A B5A C2A B6A 140.3(5)
B1A B5A C2A C1A 37.5(4)
B1A B5A C2A C7A -108.1(6)
B1A B7A B9A B3A 38.1(5)
B1A B7A B9A B4A 1.5(7)
B1A B7A B9A B8A -61.9(6)
B1A B7A B9A B10A -100.1(5)
B1A B7A B10A B5A -38.1(5)
B1A B7A B10A B6A -0.4(7)
B1A B7A B10A B8A 62.6(6)
B1A B7A B10A B9A 100.5(6)
B1A C1A C2A B2A -145.2(5)
B1A C1A C2A B5A -38.6(5)
B1A C1A C2A B6A -106.6(5)
B1A C1A C2A C7A 106.3(6)
B1A C1A C3A C4A 166.0(5)
B1A C2A C7A C8A -28.6(8)
B1A C2A C7A C12A 158.6(6)
B2A B4A B8A B6A -37.5(5)
B2A B4A B8A B9A -137.6(5)
B2A B4A B8A B10A -101.0(5)
B2A B4A B9A B3A -100.8(5)
B2A B4A B9A B7A -64.1(6)
B2A B4A B9A B8A 37.3(4)
B2A B4A B9A B10A 0.3(6)
B2A B4A C1A B1A 103.3(5)
B2A B4A C1A B3A 140.6(5)
B2A B4A C1A C2A 38.4(4)
B2A B4A C1A C3A -107.7(6)
B2A B6A B8A B4A 37.3(5)
B2A B6A B8A B9A 100.9(5)
B2A B6A B8A B10A 137.8(5)
B2A B6A B10A B5A 100.6(5)
B2A B6A B10A B7A 63.1(6)
B2A B6A B10A B8A -37.3(4)
B2A B6A B10A B9A -0.2(6)
B2A B6A C2A B1A -102.4(5)
B2A B6A C2A B5A -140.7(5)
B2A B6A C2A C1A -37.3(4)
B2A B6A C2A C7A 109.9(6)
B2A B8A B9A B3A -0.7(7)
B2A B8A B9A B4A -37.9(4)
B2A B8A B9A B7A 62.6(6)
B2A B8A B9A B10A 101.0(5)
B2A B8A B10A B5A 0.4(6)
B2A B8A B10A B6A 38.0(4)
B2A B8A B10A B7A -62.7(6)
B2A B8A B10A B9A -100.5(5)
B2A C1A C2A B1A 145.2(5)
B2A C1A C2A B5A 106.5(5)
B2A C1A C2A B6A 38.5(4)
B2A C1A C2A C7A -108.6(6)
B2A C1A C3A C4A -56.1(7)
B2A C2A C7A C8A -168.6(5)
B2A C2A C7A C12A 18.7(8)
B3A B1A B5A B6A -63.7(6)
B3A B1A B5A B7A 37.5(5)
B3A B1A B5A B10A -0.8(7)
B3A B1A B5A C2A -98.4(5)
B3A B1A B7A B5A -138.3(5)
B3A B1A B7A B9A -38.0(5)
B3A B1A B7A B10A -100.5(5)
B3A B1A C1A B2A 105.2(5)
B3A B1A C1A B4A 37.2(5)
B3A B1A C1A C2A 137.6(5)
B3A B1A C1A C3A -114.0(6)
B3A B1A C2A B2A -5.0(6)
B3A B1A C2A B5A 101.9(5)
B3A B1A C2A B6A 63.3(6)
B3A B1A C2A C1A -36.9(4)
B3A B1A C2A C7A -148.1(5)
B3A B4A B8A B2A 100.2(5)
B3A B4A B8A B6A 62.7(6)
B3A B4A B8A B9A -37.4(4)
B3A B4A B8A B10A -0.8(6)
B3A B4A B9A B7A 36.7(5)
B3A B4A B9A B8A 138.1(5)
B3A B4A B9A B10A 101.1(5)
B3A B4A C1A B1A -37.2(5)
B3A B4A C1A B2A -140.6(5)
B3A B4A C1A C2A -102.2(5)
B3A B4A C1A C3A 111.8(7)
B3A B7A B9A B4A -36.6(5)
B3A B7A B9A B8A -100.0(5)
B3A B7A B9A B10A -138.1(5)
B3A B7A B10A B5A -101.4(5)
B3A B7A B10A B6A -63.7(6)
B3A B7A B10A B8A -0.7(6)
B3A B7A B10A B9A 37.2(4)
B3A B9A B10A B5A -0.5(7)
B3A B9A B10A B6A 63.1(6)
B3A B9A B10A B7A -37.5(5)
B3A B9A B10A B8A 100.1(5)
B3A C1A C2A B1A 39.3(5)
B3A C1A C2A B2A -105.9(5)
B3A C1A C2A B5A 0.6(6)
B3A C1A C2A B6A -67.3(6)
B3A C1A C2A C7A 145.5(5)
B3A C1A C3A C4A 93.6(8)
B4A B2A B6A B5A 63.7(6)
B4A B2A B6A B8A -37.5(4)
B4A B2A B6A B10A 0.4(6)
B4A B2A B6A C2A 98.2(5)
B4A B2A B8A B6A 138.5(5)
B4A B2A B8A B9A 37.8(5)
B4A B2A B8A B10A 100.8(5)
B4A B2A C1A B1A -105.6(5)
B4A B2A C1A B3A -37.6(5)
B4A B2A C1A C2A -137.8(5)
B4A B2A C1A C3A 114.7(6)
B4A B2A C2A B1A 4.7(6)
B4A B2A C2A B5A -63.8(6)
B4A B2A C2A B6A -102.0(5)
B4A B2A C2A C1A 36.7(4)
B4A B2A C2A C7A 147.1(5)
B4A B3A B7A B1A -100.1(5)
B4A B3A B7A B5A -62.7(6)
B4A B3A B7A B9A 37.2(4)
B4A B3A B7A B10A 0.2(6)
B4A B3A B9A B7A -138.9(5)
B4A B3A B9A B8A -37.3(5)
B4A B3A B9A B10A -101.0(5)
B4A B3A C1A B1A 141.1(5)
B4A B3A C1A B2A 37.6(5)
B4A B3A C1A C2A 102.8(5)
B4A B3A C1A C3A -113.7(6)
B4A B8A B9A B3A 37.2(5)
B4A B8A B9A B7A 100.5(5)
B4A B8A B9A B10A 138.9(5)
B4A B8A B10A B5A 64.1(6)
B4A B8A B10A B6A 101.7(5)
B4A B8A B10A B7A 0.9(6)
B4A B8A B10A B9A -36.8(4)
B4A B9A B10A B5A -63.7(6)
B4A B9A B10A B6A -0.1(6)
B4A B9A B10A B7A -100.7(5)
B4A B9A B10A B8A 36.8(4)
B4A C1A C2A B1A 105.9(5)
B4A C1A C2A B2A -39.2(4)
B4A C1A C2A B5A 67.3(6)
B4A C1A C2A B6A -0.7(6)
B4A C1A C2A C7A -147.8(5)
B4A C1A C3A C4A 17.9(9)
B5A B1A B3A B4A 64.4(6)
B5A B1A B3A B7A -37.6(5)
B5A B1A B3A B9A 0.5(7)
B5A B1A B3A C1A 98.7(5)
B5A B1A B7A B3A 138.3(5)
B5A B1A B7A B9A 100.4(5)
B5A B1A B7A B10A 37.9(5)
B5A B1A C1A B2A 3.4(6)
B5A B1A C1A B3A -101.8(5)
B5A B1A C1A B4A -64.6(6)
B5A B1A C1A C2A 35.7(4)
B5A B1A C1A C3A 144.2(5)
B5A B1A C2A B2A -106.8(5)
B5A B1A C2A B6A -38.6(5)
B5A B1A C2A C1A -138.8(5)
B5A B1A C2A C7A 110.0(6)
B5A B6A B8A B2A -100.1(5)
B5A B6A B8A B4A -62.7(6)
B5A B6A B8A B9A 0.8(6)
B5A B6A B8A B10A 37.7(4)
B5A B6A B10A B7A -37.5(5)
B5A B6A B10A B8A -138.0(5)
B5A B6A B10A B9A -100.8(5)
B5A B6A C2A B1A 38.3(5)
B5A B6A C2A B2A 140.7(5)
B5A B6A C2A C1A 103.4(5)
B5A B6A C2A C7A -109.4(6)
B5A B7A B9A B3A 101.4(5)
B5A B7A B9A B4A 64.8(6)
B5A B7A B9A B8A 1.4(7)
B5A B7A B9A B10A -36.7(5)
B5A B7A B10A B6A 37.7(5)
B5A B7A B10A B8A 100.7(5)
B5A B7A B10A B9A 138.6(5)
B5A C2A C7A C8A 43.7(8)
B5A C2A C7A C12A -129.0(6)
B6A B2A B4A B3A -63.5(6)
B6A B2A B4A B8A 37.3(5)
B6A B2A B4A B9A -0.4(6)
B6A B2A B4A C1A -98.3(5)
B6A B2A B8A B4A -138.5(5)
B6A B2A B8A B9A -100.7(5)
B6A B2A B8A B10A -37.7(4)
B6A B2A C1A B1A -3.4(6)
B6A B2A C1A B3A 64.5(6)
B6A B2A C1A B4A 102.1(5)
B6A B2A C1A C2A -35.6(4)
B6A B2A C1A C3A -143.2(5)
B6A B2A C2A B1A 106.7(5)
B6A B2A C2A B5A 38.2(5)
B6A B2A C2A C1A 138.7(4)
B6A B2A C2A C7A -110.9(6)
B6A B5A B7A B1A 99.7(5)
B6A B5A B7A B3A 62.3(6)
B6A B5A B7A B9A -0.9(7)
B6A B5A B7A B10A -37.5(5)
B6A B5A B10A B7A 137.9(5)
B6A B5A B10A B8A 37.4(4)
B6A B5A B10A B9A 100.9(5)
B6A B5A C2A B1A -140.3(5)
B6A B5A C2A B2A -37.9(5)
B6A B5A C2A C1A -102.9(5)
B6A B5A C2A C7A 111.5(6)
B6A B8A B9A B3A -64.7(6)
B6A B8A B9A B4A -101.9(5)
B6A B8A B9A B7A -1.4(6)
B6A B8A B9A B10A 37.0(4)
B6A B8A B10A B5A -37.6(4)
B6A B8A B10A B7A -100.8(5)
B6A B8A B10A B9A -138.5(5)
B6A C2A C7A C8A 117.9(6)
B6A C2A C7A C12A -54.8(8)
B7A B1A B3A B4A 102.0(6)
B7A B1A B3A B9A 38.2(5)
B7A B1A B3A C1A 136.4(5)
B7A B1A B5A B6A -101.2(5)
B7A B1A B5A B10A -38.3(5)
B7A B1A B5A C2A -135.8(5)
B7A B1A C1A B2A 66.8(6)
B7A B1A C1A B3A -38.5(5)
B7A B1A C1A B4A -1.3(6)
B7A B1A C1A C2A 99.1(5)
B7A B1A C1A C3A -152.5(5)
B7A B1A C2A B2A -67.8(6)
B7A B1A C2A B5A 39.0(5)
B7A B1A C2A B6A 0.5(7)
B7A B1A C2A C1A -99.7(5)
B7A B1A C2A C7A 149.0(5)
B7A B3A B4A B2A 62.9(6)
B7A B3A B4A B8A 0.3(6)
B7A B3A B4A B9A -37.1(5)
B7A B3A B4A C1A 97.9(5)
B7A B3A B9A B4A 138.9(5)
B7A B3A B9A B8A 101.6(5)
B7A B3A B9A B10A 37.9(5)
B7A B3A C1A B1A 38.4(5)
B7A B3A C1A B2A -65.1(6)
B7A B3A C1A B4A -102.7(5)
B7A B3A C1A C2A 0.1(6)
B7A B3A C1A C3A 143.6(6)
B7A B5A B6A B2A -62.7(6)
B7A B5A B6A B8A 0.0(6)
B7A B5A B6A B10A 37.9(5)
B7A B5A B6A C2A -97.7(5)
B7A B5A B10A B6A -137.9(5)
B7A B5A B10A B8A -100.5(5)
B7A B5A B10A B9A -37.0(5)
B7A B5A C2A B1A -38.5(5)
B7A B5A C2A B2A 63.9(6)
B7A B5A C2A B6A 101.8(5)
B7A B5A C2A C1A -1.1(6)
B7A B5A C2A C7A -146.7(5)
B7A B9A B10A B5A 37.0(5)
B7A B9A B10A B6A 100.6(5)
B7A B9A B10A B8A 137.6(5)
B8A B2A B4A B3A -100.8(6)
B8A B2A B4A B9A -37.7(5)
B8A B2A B4A C1A -135.6(5)
B8A B2A B6A B5A 101.2(5)
B8A B2A B6A B10A 37.8(4)
B8A B2A B6A C2A 135.7(5)
B8A B2A C1A B1A -66.3(5)
B8A B2A C1A B3A 1.7(7)
B8A B2A C1A B4A 39.3(5)
B8A B2A C1A C2A -98.5(5)
B8A B2A C1A C3A 154.0(5)
B8A B2A C2A B1A 67.9(6)
B8A B2A C2A B5A -0.6(6)
B8A B2A C2A B6A -38.8(4)
B8A B2A C2A C1A 99.9(5)
B8A B2A C2A C7A -149.8(5)
B8A B4A B9A B3A -138.1(5)
B8A B4A B9A B7A -101.4(5)
B8A B4A B9A B10A -37.0(5)
B8A B4A C1A B1A 64.7(6)
B8A B4A C1A B2A -38.6(4)
B8A B4A C1A B3A 101.9(6)
B8A B4A C1A C2A -0.2(6)
B8A B4A C1A C3A -146.3(6)
B8A B6A B10A B5A 138.0(5)
B8A B6A B10A B7A 100.4(5)
B8A B6A B10A B9A 37.2(4)
B8A B6A C2A B1A -63.7(6)
B8A B6A C2A B2A 38.7(4)
B8A B6A C2A B5A -102.0(5)
B8A B6A C2A C1A 1.3(6)
B8A B6A C2A C7A 148.6(5)
B8A B9A B10A B5A -100.6(5)
B8A B9A B10A B6A -37.0(4)
B8A B9A B10A B7A -137.6(5)
B9A B3A B4A B2A 100.1(5)
B9A B3A B4A B8A 37.5(4)
B9A B3A B4A C1A 135.0(5)
B9A B3A B7A B1A -137.3(5)
B9A B3A B7A B5A -99.9(5)
B9A B3A B7A B10A -37.0(4)
B9A B3A C1A B1A 101.3(6)
B9A B3A C1A B2A -2.1(7)
B9A B3A C1A B4A -39.7(5)
B9A B3A C1A C2A 63.0(6)
B9A B3A C1A C3A -153.4(6)
B9A B4A B8A B2A 137.6(5)
B9A B4A B8A B6A 100.1(5)
B9A B4A B8A B10A 36.6(4)
B9A B4A C1A B1A 2.2(6)
B9A B4A C1A B2A -101.2(5)
B9A B4A C1A B3A 39.4(5)
B9A B4A C1A C2A -62.8(6)
B9A B4A C1A C3A 151.1(6)
B9A B7A B10A B5A -138.6(5)
B9A B7A B10A B6A -100.9(5)
B9A B7A B10A B8A -37.9(4)
B9A B8A B10A B5A 100.9(5)
B9A B8A B10A B6A 138.5(5)
B9A B8A B10A B7A 37.7(4)
B10A B5A B6A B2A -100.6(5)
B10A B5A B6A B8A -37.9(4)
B10A B5A B6A C2A -135.6(5)
B10A B5A B7A B1A 137.2(5)
B10A B5A B7A B3A 99.8(6)
B10A B5A B7A B9A 36.6(5)
B10A B5A C2A B1A -101.6(5)
B10A B5A C2A B2A 0.8(6)
B10A B5A C2A B6A 38.8(4)
B10A B5A C2A C1A -64.1(6)
B10A B5A C2A C7A 150.3(5)
B10A B6A B8A B2A -137.8(5)
B10A B6A B8A B4A -100.4(5)
B10A B6A B8A B9A -36.9(4)
B10A B6A C2A B1A -0.7(6)
B10A B6A C2A B2A 101.7(5)
B10A B6A C2A B5A -39.0(4)
B10A B6A C2A C1A 64.4(6)
B10A B6A C2A C7A -148.4(5)
B10A B7A B9A B3A 138.1(5)
B10A B7A B9A B4A 101.6(5)
B10A B7A B9A B8A 38.2(4)
B10A B8A B9A B3A -101.7(5)
B10A B8A B9A B4A -138.9(5)
B10A B8A B9A B7A -38.4(5)
C1A B1A B3A B4A -34.4(5)
C1A B1A B3A B7A -136.4(5)
C1A B1A B3A B9A -98.2(5)
C1A B1A B5A B6A -2.0(6)
C1A B1A B5A B7A 99.2(5)
C1A B1A B5A B10A 60.9(5)
C1A B1A B5A C2A -36.6(4)
C1A B1A B7A B3A 37.8(5)
C1A B1A B7A B5A -100.5(5)
C1A B1A B7A B9A -0.2(6)
C1A B1A B7A B10A -62.7(6)
C1A B1A C2A B2A 32.0(4)
C1A B1A C2A B5A 138.8(5)
C1A B1A C2A B6A 100.2(5)
C1A B1A C2A C7A -111.2(5)
C1A B2A B4A B3A 34.8(5)
C1A B2A B4A B8A 135.6(5)
C1A B2A B4A B9A 97.9(5)
C1A B2A B6A B5A 2.1(6)
C1A B2A B6A B8A -99.2(5)
C1A B2A B6A B10A -61.3(5)
C1A B2A B6A C2A 36.5(4)
C1A B2A B8A B4A -38.4(4)
C1A B2A B8A B6A 100.2(5)
C1A B2A B8A B9A -0.5(6)
C1A B2A B8A B10A 62.4(6)
C1A B2A C2A B1A -32.0(4)
C1A B2A C2A B5A -100.5(5)
C1A B2A C2A B6A -138.7(4)
C1A B2A C2A C7A 110.3(5)
C1A B3A B4A B2A -34.9(4)
C1A B3A B4A B8A -97.5(5)
C1A B3A B4A B9A -135.0(5)
C1A B3A B7A B1A -38.1(5)
C1A B3A B7A B5A -0.7(7)
C1A B3A B7A B9A 99.2(5)
C1A B3A B7A B10A 62.2(6)
C1A B3A B9A B4A 39.0(5)
C1A B3A B9A B7A -99.9(5)
C1A B3A B9A B8A 1.7(7)
C1A B3A B9A B10A -62.0(7)
C1A B4A B8A B2A 38.6(4)
C1A B4A B8A B6A 1.1(6)
C1A B4A B8A B9A -99.1(5)
C1A B4A B8A B10A -62.4(6)
C1A B4A B9A B3A -38.9(4)
C1A B4A B9A B7A -2.2(6)
C1A B4A B9A B8A 99.2(5)
C1A B4A B9A B10A 62.2(6)
C1A C2A C7A C8A -98.3(7)
C1A C2A C7A C12A 89.0(7)
C1A C3A C4A C5A 175.9(6)
C2A B1A B3A B4A 3.2(7)
C2A B1A B3A B7A -98.8(5)
C2A B1A B3A B9A -60.6(6)
C2A B1A B3A C1A 37.6(4)
C2A B1A B5A B6A 34.7(4)
C2A B1A B5A B7A 135.8(5)
C2A B1A B5A B10A 97.5(5)
C2A B1A B7A B3A 100.4(5)
C2A B1A B7A B5A -37.9(4)
C2A B1A B7A B9A 62.5(6)
C2A B1A B7A B10A 0.0(7)
C2A B1A C1A B2A -32.3(4)
C2A B1A C1A B3A -137.6(5)
C2A B1A C1A B4A -100.4(5)
C2A B1A C1A C3A 108.4(5)
C2A B2A B4A B3A -2.5(6)
C2A B2A B4A B8A 98.3(5)
C2A B2A B4A B9A 60.6(6)
C2A B2A B4A C1A -37.3(4)
C2A B2A B6A B5A -34.5(4)
C2A B2A B6A B8A -135.7(5)
C2A B2A B6A B10A -97.8(5)
C2A B2A B8A B4A -100.8(5)
C2A B2A B8A B6A 37.8(4)
C2A B2A B8A B9A -62.9(6)
C2A B2A B8A B10A 0.1(6)
C2A B2A C1A B1A 32.2(4)
C2A B2A C1A B3A 100.2(5)
C2A B2A C1A B4A 137.8(5)
C2A B2A C1A C3A -107.5(5)
C2A B5A B6A B2A 35.0(4)
C2A B5A B6A B8A 97.7(5)
C2A B5A B6A B10A 135.6(5)
C2A B5A B7A B1A 38.5(5)
C2A B5A B7A B3A 1.1(7)
C2A B5A B7A B9A -62.1(6)
C2A B5A B7A B10A -98.7(5)
C2A B5A B10A B6A -38.1(4)
C2A B5A B10A B7A 99.8(5)
C2A B5A B10A B8A -0.7(6)
C2A B5A B10A B9A 62.8(6)
C2A B6A B8A B2A -38.8(4)
C2A B6A B8A B4A -1.5(6)
C2A B6A B8A B9A 62.1(6)
C2A B6A B8A B10A 99.0(5)
C2A B6A B10A B5A 38.2(4)
C2A B6A B10A B7A 0.6(6)
C2A B6A B10A B8A -99.8(5)
C2A B6A B10A B9A -62.6(6)
C2A C1A C3A C4A -125.7(6)
C2A C7A C8A C9A -174.7(6)
C2A C7A C12A C11A 174.8(6)
C3A C1A C2A B1A -105.9(6)
C3A C1A C2A B2A 108.9(6)
C3A C1A C2A B5A -144.6(6)
C3A C1A C2A B6A 147.4(5)
C3A C1A C2A C7A 0.3(8)
C3A C4A C5A C6A -174.3(6)
C7A C8A C9A C10A 0.4(10)
C8A C7A C12A C11A 1.9(9)
C8A C9A C10A C11A 0.7(9)
C8A C9A C10A C13A -177.6(6)
C9A C10A C11A C12A -0.5(9)
C10A C11A C12A C7A -0.8(10)
C12A C7A C8A C9A -1.7(9)
C13A C10A C11A C12A 177.8(6)
C14A C15A C16A C17A 178.9(6)
C14A C15A C20A C19A -179.5(6)
C15A C16A C17A C18A 1.1(9)
C16A C15A C20A C19A 1.2(9)
C16A C17A C18A C19A 0.2(9)
C16A C17A C18A N1A 179.3(6)
C17A C18A C19A C20A -0.8(9)
C17A C18A N1A C21A -29.9(9)
C17A C18A N1A C27A 138.4(6)
C18A C19A C20A C15A 0.1(10)
C19A C18A N1A C21A 149.2(6)
C19A C18A N1A C27A -42.5(9)
C20A C15A C16A C17A -1.8(9)
C21A C22A C23A C24A 0.4(11)
C22A C21A C26A C25A 0.1(9)
C22A C21A N1A C18A 121.9(6)
C22A C21A N1A C27A -46.3(9)
C22A C23A C24A C25A -1.0(10)
C23A C24A C25A C26A 1.0(10)
C24A C25A C26A C21A -0.6(10)
C26A C21A C22A C23A 0.0(9)
C26A C21A N1A C18A -54.6(8)
C26A C21A N1A C27A 137.3(6)
C27A C28A C29A C30A 1.3(14)
C28A C27A C32A C31A 0.8(10)
C28A C27A N1A C18A 148.8(7)
C28A C27A N1A C21A -43.3(10)
C28A C29A C30A C31A 1.0(13)
C29A C30A C31A C32A -2.4(11)
C30A C31A C32A C27A 1.5(10)
C32A C27A C28A C29A -2.2(12)
C32A C27A N1A C18A -31.2(9)
C32A C27A N1A C21A 136.7(6)
N1A C18A C19A C20A -179.9(6)
N1A C21A C22A C23A -176.5(6)
N1A C21A C26A C25A 176.6(6)
N1A C27A C28A C29A 177.8(7)
N1A C27A C32A C31A -179.2(6)

loop_
_twin_individual_id
_twin_individual_mass_fraction_refined
1 0.9779(10)
2 0.0221(10)
